data_4319321
loop_
_publ_author_name
'Vladimir P. Fedin'
'Volker Gramlich'
'Michael W\"orle'
'Thomas Weber'

_publ_contact_author
;
 Weber, Thomas
 Laboratory for Technical Chemistry,
 Universit\"atstr. 6
 CH-8092 Z\"urich,
 Switzerland
;
_publ_contact_author_email thomas.weber@tech.chem.ethz.ch
_publ_contact_author_fax 41(1)6321162
_publ_contact_author_phone 41(1)6323043
_publ_section_title
;
 Supramolecular Assemblies Based on Cucurbituril Adducts of
 Hydrogen-Bonded Cubane-Type Molybdenum-Nickel Sulfide Aqua Complexes
;
_journal_name_full 'Inorganic Chemistry'
_journal_page_first 1074
_journal_page_last 1077
_journal_paper_doi 10.1021/ic001034a
_journal_volume 40
_journal_year 2001
_chemical_formula_sum 'C36 H76 Cl4 Mo3 N24 Ni O32 S4'
_chemical_formula_weight 1973.78
_chemical_name_systematic
;
 ?
;
_space_group_IT_number 9
_symmetry_cell_setting monoclinic
_symmetry_space_group_name_Hall 'C -2yc'
_symmetry_space_group_name_H-M 'C 1 c 1'
_atom_sites_solution_hydrogens geom
_atom_sites_solution_primary direct
_atom_sites_solution_secondary difmap
_audit_creation_method SHELXL-97
_cell_angle_alpha 90.00
_cell_angle_beta 103.35(3)
_cell_angle_gamma 90.00
_cell_formula_units_Z 4
_cell_length_a 20.579(3)
_cell_length_b 14.405(2)
_cell_length_c 24.407(4)
_cell_measurement_reflns_used 8192
_cell_measurement_temperature 233(2)
_cell_measurement_theta_max 46.6
_cell_measurement_theta_min 3
_cell_volume 7040(2)
_computing_structure_refinement 'SHELXL-97 (Sheldrick, 1997)'
_computing_structure_solution 'SHELXS-97 (Sheldrick, 1990)'
_diffrn_ambient_temperature 233(2)
_diffrn_measured_fraction_theta_full 1.000
_diffrn_measured_fraction_theta_max 1.000
_diffrn_measurement_device_type 'SMART PLATFORM, CCD Detector'
_diffrn_measurement_method '\w scans'
_diffrn_radiation_monochromator graphite
_diffrn_radiation_source 'fine-focus sealed tube'
_diffrn_radiation_type MoK\a
_diffrn_radiation_wavelength 0.71073
_diffrn_reflns_av_R_equivalents 0.0965
_diffrn_reflns_av_sigmaI/netI 0.1029
_diffrn_reflns_limit_h_max 14
_diffrn_reflns_limit_h_min -22
_diffrn_reflns_limit_k_max 16
_diffrn_reflns_limit_k_min -16
_diffrn_reflns_limit_l_max 27
_diffrn_reflns_limit_l_min -26
_diffrn_reflns_number 19703
_diffrn_reflns_theta_full 23.28
_diffrn_reflns_theta_max 23.28
_diffrn_reflns_theta_min 1.72
_exptl_absorpt_coefficient_mu 1.158
_exptl_absorpt_correction_T_max 0.9131
_exptl_absorpt_correction_T_min 0.6673
_exptl_absorpt_correction_type empirical
_exptl_absorpt_process_details
;
Program Sadabs, G. Sheldrick, 1997, G\"ottingen'
;
_exptl_crystal_colour green
_exptl_crystal_density_diffrn 1.862
_exptl_crystal_density_method 'not measured'
_exptl_crystal_description plate
_exptl_crystal_F_000 4008
_exptl_crystal_size_max 0.38
_exptl_crystal_size_mid 0.12
_exptl_crystal_size_min 0.08
_refine_diff_density_max 1.387
_refine_diff_density_min -1.004
_refine_diff_density_rms 0.190
_refine_ls_extinction_method none
_refine_ls_goodness_of_fit_ref 1.065
_refine_ls_hydrogen_treatment mixed
_refine_ls_matrix_type full
_refine_ls_number_parameters 477
_refine_ls_number_reflns 7389
_refine_ls_number_restraints 2
_refine_ls_restrained_S_all 1.065
_refine_ls_R_factor_all 0.1027
_refine_ls_R_factor_gt 0.0803
_refine_ls_shift/su_max 0.024
_refine_ls_shift/su_mean 0.001
_refine_ls_structure_factor_coef Fsqd
_refine_ls_weighting_details 'calc w=1/[\s^2^(Fo^2^)+(0.1253P)^2^+74.9989P] where P=(Fo^2^+2Fc^2^)/3'
_refine_ls_weighting_scheme calc
_refine_ls_wR_factor_gt 0.2057
_refine_ls_wR_factor_ref 0.2237
_reflns_number_gt 5901
_reflns_number_total 7389
_reflns_threshold_expression >2sigma(I)
_cod_data_source_file ic001034a_1.cif
_cod_data_source_block 1
_cod_original_cell_volume 7039.9(18)
_cod_database_code 4319321

loop_
_symmetry_equiv_pos_as_xyz
'x, y, z'
'x, -y, z+1/2'
'x+1/2, y+1/2, z'
'x+1/2, -y+1/2, z+1/2'

loop_
_atom_site_label
_atom_site_type_symbol
_atom_site_fract_x
_atom_site_fract_y
_atom_site_fract_z
_atom_site_U_iso_or_equiv
_atom_site_adp_type
_atom_site_occupancy
_atom_site_symmetry_multiplicity
_atom_site_calc_flag
_atom_site_refinement_flags
_atom_site_disorder_assembly
_atom_site_disorder_group
Mo3 Mo 0.43023(8) 0.87128(11) 0.69224(6) 0.0350(4) Uani 1 1 d . . .
Mo1 Mo 0.29447(8) 0.88662(9) 0.68137(6) 0.0271(4) Uani 1 1 d . . .
Mo2 Mo 0.36828(8) 0.77470(9) 0.76259(6) 0.0304(4) Uani 1 1 d . . .
Ni1 Ni 0.38024(13) 0.95785(14) 0.76894(10) 0.0327(6) Uani 1 1 d . . .
S1 S 0.2898(3) 0.8825(3) 0.7758(2) 0.0305(12) Uani 1 1 d . . .
S2 S 0.3689(3) 1.0080(3) 0.6821(2) 0.0423(13) Uani 1 1 d . . .
S3 S 0.3508(3) 0.7529(3) 0.66530(18) 0.0300(11) Uani 1 1 d . . .
S4 S 0.4652(3) 0.8609(4) 0.7897(2) 0.0467(15) Uani 1 1 d . . .
Cl1 Cl 0.3999(4) 1.0824(5) 0.8251(3) 0.082(2) Uani 1 1 d . . .
Cl2 Cl 0.5328(4) 0.9694(5) 0.7006(3) 0.076(2) Uani 1 1 d . . .
Cl3 Cl 0.2091(3) 1.0098(4) 0.6700(2) 0.0536(15) Uani 1 1 d . . .
Cl4 Cl 0.6317(4) 0.2998(4) 0.2465(2) 0.0658(18) Uani 1 1 d . . .
O1 O 0.3411(7) 0.5019(9) 0.7234(5) 0.041(3) Uiso 1 1 d . . .
O2 O 0.4739(7) 0.5697(8) 0.6731(5) 0.035(3) Uiso 1 1 d . . .
O3 O 0.4634(7) 0.7224(8) 0.5659(5) 0.035(3) Uiso 1 1 d . . .
O4 O 0.3127(7) 0.8018(8) 0.5064(5) 0.035(3) Uiso 1 1 d . . .
O5 O 0.1657(7) 0.7422(9) 0.5521(6) 0.044(3) Uiso 1 1 d . . .
O6 O 0.1872(7) 0.5882(9) 0.6587(5) 0.042(3) Uiso 1 1 d . . .
O8 O 0.4452(8) 0.2425(9) 0.5099(6) 0.045(3) Uiso 1 1 d . . .
O9 O 0.4212(9) 0.4057(11) 0.4075(6) 0.059(4) Uiso 1 1 d . . .
O10 O 0.2670(8) 0.4870(9) 0.3357(6) 0.048(4) Uiso 1 1 d . . .
O11 O 0.1271(8) 0.4214(10) 0.3885(6) 0.047(4) Uiso 1 1 d . . .
O12 O 0.1310(7) 0.2590(9) 0.4942(5) 0.040(3) Uiso 1 1 d . . .
N1 N 0.2793(9) 0.3684(10) 0.7020(7) 0.038(4) Uiso 1 1 d . . .
N2 N 0.3868(8) 0.3587(10) 0.7085(6) 0.034(4) Uiso 1 1 d . . .
N3 N 0.4778(8) 0.4099(10) 0.6690(6) 0.035(4) Uiso 1 1 d . . .
N4 N 0.5258(8) 0.4929(9) 0.6121(6) 0.029(3) Uiso 1 1 d . . .
N5 N 0.5205(7) 0.6029(9) 0.5373(6) 0.024(3) Uiso 1 1 d . . .
N6 N 0.4602(8) 0.6932(9) 0.4721(6) 0.027(3) Uiso 1 1 d . . .
N8 N 0.2391(8) 0.7460(10) 0.4268(7) 0.038(4) Uiso 1 1 d . . .
N9 N 0.1384(7) 0.7101(9) 0.4573(5) 0.025(3) Uiso 1 1 d . . .
N10 N 0.0872(8) 0.6305(10) 0.5131(6) 0.031(4) Uiso 1 1 d . . .
N11 N 0.1075(8) 0.5185(10) 0.5872(6) 0.036(4) Uiso 1 1 d . . .
N12 N 0.1723(8) 0.4298(10) 0.6519(6) 0.032(3) Uiso 1 1 d . . .
N13 N 0.2611(8) 0.2445(10) 0.6315(6) 0.029(3) Uiso 1 1 d . . .
N14 N 0.3698(9) 0.2380(10) 0.6377(6) 0.038(4) Uiso 1 1 d . . .
N15 N 0.4706(9) 0.2797(11) 0.6051(7) 0.041(4) Uiso 1 1 d . . .
N16 N 0.5146(8) 0.3614(10) 0.5484(6) 0.037(4) Uiso 1 1 d . . .
N19 N 0.3319(9) 0.6174(10) 0.3617(7) 0.039(4) Uiso 1 1 d . . .
N20 N 0.2215(9) 0.6215(10) 0.3570(6) 0.037(4) Uiso 1 1 d . . .
N21 N 0.1228(8) 0.5811(10) 0.3915(6) 0.035(4) Uiso 1 1 d . . .
N22 N 0.0754(8) 0.5004(10) 0.4486(6) 0.034(4) Uiso 1 1 d . . .
N23 N 0.0832(8) 0.3886(10) 0.5238(6) 0.031(3) Uiso 1 1 d . . .
N24 N 0.1498(8) 0.2987(10) 0.5869(6) 0.035(4) Uiso 1 1 d . . .
C1A C 0.3349(10) 0.4176(12) 0.7117(7) 0.031(4) Uiso 1 1 d . . .
C2 C 0.4553(10) 0.3897(13) 0.7186(7) 0.034(4) Uiso 1 1 d . . .
H2A H 0.4603 0.4456 0.7421 0.040 Uiso 1 1 calc R . .
H2B H 0.4842 0.3416 0.7399 0.040 Uiso 1 1 calc R . .
C3A C 0.4901(9) 0.5014(12) 0.6531(7) 0.028(4) Uiso 1 1 d . . .
C4A C 0.5560(9) 0.5719(11) 0.5920(7) 0.028(4) Uiso 1 1 d . . .
H4AA H 0.5583 0.6230 0.6188 0.033 Uiso 1 1 calc R . .
H4AB H 0.6018 0.5560 0.5904 0.033 Uiso 1 1 calc R . .
C5A C 0.4791(8) 0.6763(10) 0.5274(6) 0.020(3) Uiso 1 1 d . . .
C6A C 0.4154(9) 0.7679(12) 0.4500(7) 0.030(4) Uiso 1 1 d . . .
H6AA H 0.4187 0.8155 0.4792 0.036 Uiso 1 1 calc R . .
H6AB H 0.4299 0.7961 0.4183 0.036 Uiso 1 1 calc R . .
C7A C 0.3029(9) 0.7662(11) 0.4596(7) 0.024(4) Uiso 1 1 d . . .
C8 C 0.1797(11) 0.7798(13) 0.4411(9) 0.041(5) Uiso 1 1 d . . .
H8A H 0.1926 0.8243 0.4721 0.049 Uiso 1 1 calc R . .
H8B H 0.1533 0.8135 0.4086 0.049 Uiso 1 1 calc R . .
C9A C 0.1340(10) 0.6956(12) 0.5117(8) 0.032(4) Uiso 1 1 d . . .
C10A C 0.0716(11) 0.6017(13) 0.5646(8) 0.043(5) Uiso 1 1 d . . .
H10A H 0.0235 0.5901 0.5581 0.052 Uiso 1 1 calc R . .
H10B H 0.0829 0.6518 0.5923 0.052 Uiso 1 1 calc R . .
C11 C 0.1577(10) 0.5209(12) 0.6331(7) 0.031(4) Uiso 1 1 d . . .
C12A C 0.2135(10) 0.4081(12) 0.7032(8) 0.035(4) Uiso 1 1 d . . .
H12A H 0.2005 0.4180 0.7372 0.042 Uiso 1 1 calc R . .
C13A C 0.2876(10) 0.2707(12) 0.6887(8) 0.035(4) Uiso 1 1 d . . .
H13A H 0.2734 0.2282 0.7156 0.042 Uiso 1 1 calc R . .
C14 C 0.3650(11) 0.2660(12) 0.6927(8) 0.036(4) Uiso 1 1 d . . .
H14A H 0.3869 0.2205 0.7215 0.043 Uiso 1 1 calc R . .
C15 C 0.5131(9) 0.3421(11) 0.6450(7) 0.026(4) Uiso 1 1 d . . .
H15A H 0.5465 0.3083 0.6738 0.031 Uiso 1 1 calc R . .
C16A C 0.5461(10) 0.4009(12) 0.6042(7) 0.033(4) Uiso 1 1 d . . .
H16A H 0.5953 0.3945 0.6133 0.040 Uiso 1 1 calc R . .
N7 N 0.3469(7) 0.7408(9) 0.4313(5) 0.024(3) Uiso 1 1 d . . .
C20A C 0.2421(10) 0.7157(12) 0.3720(8) 0.036(5) Uiso 1 1 d . . .
H20A H 0.2183 0.7597 0.3431 0.043 Uiso 1 1 calc R . .
C21A C 0.0938(11) 0.6517(13) 0.4175(8) 0.043(5) Uiso 1 1 d . . .
H21A H 0.0613 0.6887 0.3898 0.051 Uiso 1 1 calc R . .
C22A C 0.0576(11) 0.5921(13) 0.4580(8) 0.039(5) Uiso 1 1 d . . .
H22A H 0.0086 0.6008 0.4478 0.047 Uiso 1 1 calc R . .
C25A C 0.3095(10) 0.2154(12) 0.6044(7) 0.033(4) Uiso 1 1 d . . .
C26 C 0.4287(12) 0.2054(15) 0.6224(9) 0.049(5) Uiso 1 1 d . . .
H26A H 0.4157 0.1611 0.5914 0.058 Uiso 1 1 calc R . .
H26B H 0.4560 0.1718 0.6546 0.058 Uiso 1 1 calc R . .
C27A C 0.4737(11) 0.2889(13) 0.5516(8) 0.041(5) Uiso 1 1 d . . .
C28A C 0.5354(12) 0.3906(14) 0.4976(9) 0.050(6) Uiso 1 1 d . . .
H28A H 0.5840 0.3992 0.5072 0.060 Uiso 1 1 calc R . .
H28B H 0.5254 0.3403 0.4699 0.060 Uiso 1 1 calc R . .
C32A C 0.1506(12) 0.5997(16) 0.3423(9) 0.055(6) Uiso 1 1 d . . .
H32A H 0.1435 0.5451 0.3177 0.066 Uiso 1 1 calc R . .
H32B H 0.1263 0.6517 0.3211 0.066 Uiso 1 1 calc R . .
C33A C 0.1086(10) 0.4933(12) 0.4093(7) 0.032(4) Uiso 1 1 d . . .
C34A C 0.0473(10) 0.4222(12) 0.4684(8) 0.035(4) Uiso 1 1 d . . .
H34A H 0.0452 0.3719 0.4410 0.042 Uiso 1 1 calc R . .
H34B H 0.0014 0.4371 0.4701 0.042 Uiso 1 1 calc R . .
C35A C 0.1234(10) 0.3084(12) 0.5319(7) 0.031(4) Uiso 1 1 d . . .
O7 O 0.2977(7) 0.1802(9) 0.5582(5) 0.045(3) Uiso 1 1 d . . .
C30A C 0.3901(11) 0.5816(14) 0.3547(8) 0.041(5) Uiso 1 1 d . . .
H30A H 0.4106 0.6258 0.3332 0.050 Uiso 1 1 calc R . .
H30B H 0.3806 0.5245 0.3324 0.050 Uiso 1 1 calc R . .
N18 N 0.4391(9) 0.5600(11) 0.4089(7) 0.043(4) Uiso 1 1 d . . .
C36 C 0.1898(10) 0.2220(13) 0.6100(8) 0.039(5) Uiso 1 1 d . . .
H36A H 0.1859 0.1740 0.5810 0.046 Uiso 1 1 calc R . .
H36B H 0.1724 0.1961 0.6408 0.046 Uiso 1 1 calc R . .
C17 C 0.5314(10) 0.5631(12) 0.4827(7) 0.032(4) Uiso 1 1 d . . .
H17A H 0.5787 0.5668 0.4802 0.038 Uiso 1 1 calc R . .
C18 C 0.4857(10) 0.6258(11) 0.4393(7) 0.030(4) Uiso 1 1 d . . .
H18A H 0.5110 0.6561 0.4144 0.036 Uiso 1 1 calc R . .
C31 C 0.2690(11) 0.5698(14) 0.3505(8) 0.043(5) Uiso 1 1 d . . .
N17 N 0.5053(8) 0.4734(10) 0.4719(6) 0.033(4) Uiso 1 1 d . . .
C23A C 0.0771(9) 0.4257(11) 0.5768(7) 0.026(4) Uiso 1 1 d . . .
H23A H 0.0304 0.4246 0.5811 0.031 Uiso 1 1 calc R . .
C29A C 0.4517(10) 0.4735(12) 0.4268(8) 0.034(4) Uiso 1 1 d . . .
C24 C 0.1221(10) 0.3686(12) 0.6200(8) 0.034(4) Uiso 1 1 d . . .
H24A H 0.0968 0.3379 0.6449 0.040 Uiso 1 1 calc R . .
C19 C 0.3182(9) 0.7148(11) 0.3736(7) 0.028(4) Uiso 1 1 d . . .
H19A H 0.3302 0.7585 0.3462 0.033 Uiso 1 1 calc R . .
O1W1 O 0.2053(7) 0.7921(8) 0.6638(5) 0.034(3) Uiso 1 1 d . . .
O2W1 O 0.2641(7) 0.8926(8) 0.5901(5) 0.034(3) Uiso 1 1 d . . .
O1W2 O 0.3787(10) 0.7480(12) 0.8521(7) 0.072(5) Uiso 1 1 d . . .
O2W2 O 0.2878(7) 0.6678(9) 0.7560(5) 0.039(3) Uiso 1 1 d . . .
O3W2 O 0.4281(7) 0.6463(9) 0.7715(5) 0.038(3) Uiso 1 1 d . . .
O1W3 O 0.4293(8) 0.8824(10) 0.6015(6) 0.051(4) Uiso 1 1 d . . .
O2W3 O 0.5016(8) 0.7613(9) 0.6825(6) 0.046(4) Uiso 1 1 d . . .
O1S O 0.3779(10) -0.0153(13) 0.0333(7) 0.077(5) Uiso 1 1 d . . .
O2S O 0.2103(9) -0.0280(11) 0.0222(7) 0.065(4) Uiso 1 1 d . . .
O3S O 0.5493(10) 0.3617(12) 0.3336(7) 0.074(5) Uiso 1 1 d . . .
O4S O 0.0308(17) 0.336(2) 0.2529(11) 0.146(4) Uiso 1 1 d . . .
O5S O 0.2996(17) 0.363(2) 0.4542(13) 0.146(4) Uiso 1 1 d . . .
O6S O 0.0837(17) -0.053(2) -0.1475(12) 0.146(4) Uiso 1 1 d . . .
O7S O 0.2975(17) 0.535(2) 0.5586(12) 0.146(4) Uiso 1 1 d . . .
O8S O 0.2119(16) 0.310(2) 0.3340(12) 0.146(4) Uiso 1 1 d . . .
O9S O 0.1377(16) 0.255(2) 0.2456(12) 0.146(4) Uiso 1 1 d . . .
O10S O 0.340(2) 0.173(3) 0.4325(16) 0.146(4) Uiso 0.77(4) 1 d P . .
O11S O 0.040(2) 0.260(3) 0.3484(15) 0.146(4) Uiso 0.85(5) 1 d P . .
O12S O 0.1130(19) -0.050(2) -0.2515(13) 0.146(4) Uiso 0.92(5) 1 d P . .
O13S O 0.206(2) 0.207(3) 0.4217(17) 0.146(4) Uiso 0.71(5) 1 d P . .
O14S O 0.245(2) 0.914(3) 0.3327(16) 0.146(4) Uiso 0.76(5) 1 d P . .

loop_
_atom_site_aniso_label
_atom_site_aniso_U_11
_atom_site_aniso_U_22
_atom_site_aniso_U_33
_atom_site_aniso_U_23
_atom_site_aniso_U_13
_atom_site_aniso_U_12
Mo3 0.0414(11) 0.0321(8) 0.0316(9) -0.0179(7) 0.0088(8) -0.0053(8)
Mo1 0.0369(10) 0.0169(6) 0.0218(8) -0.0016(6) -0.0051(7) 0.0039(7)
Mo2 0.0459(11) 0.0202(7) 0.0198(8) -0.0018(6) -0.0031(7) 0.0094(7)
Ni1 0.0411(17) 0.0267(11) 0.0282(13) -0.0126(10) 0.0037(11) -0.0012(11)
S1 0.038(3) 0.022(2) 0.031(3) -0.0019(19) 0.008(2) -0.001(2)
S2 0.069(4) 0.023(2) 0.037(3) -0.007(2) 0.016(3) -0.004(2)
S3 0.043(3) 0.0168(19) 0.024(2) -0.0063(17) -0.004(2) -0.001(2)
S4 0.045(4) 0.058(3) 0.029(3) -0.025(2) -0.010(2) 0.008(3)
Cl1 0.107(6) 0.070(4) 0.077(4) -0.053(4) 0.034(4) -0.024(4)
Cl2 0.058(4) 0.087(4) 0.095(5) -0.056(4) 0.043(4) -0.035(4)
Cl3 0.051(4) 0.039(3) 0.063(3) -0.003(2) -0.003(3) 0.022(3)
Cl4 0.081(5) 0.052(3) 0.056(4) 0.003(3) -0.003(3) 0.013(3)

loop_
_atom_type_symbol
_atom_type_description
_atom_type_scat_dispersion_real
_atom_type_scat_dispersion_imag
_atom_type_scat_source
C C 0.0033 0.0016 'International Tables Vol C Tables 4.2.6.8 and 6.1.1.4'
H H 0.0000 0.0000 'International Tables Vol C Tables 4.2.6.8 and 6.1.1.4'
O O 0.0106 0.0060 'International Tables Vol C Tables 4.2.6.8 and 6.1.1.4'
S S 0.1246 0.1234 'International Tables Vol C Tables 4.2.6.8 and 6.1.1.4'
N N 0.0061 0.0033 'International Tables Vol C Tables 4.2.6.8 and 6.1.1.4'
Ni Ni 0.3393 1.1124 'International Tables Vol C Tables 4.2.6.8 and 6.1.1.4'
Mo Mo -1.6832 0.6857 'International Tables Vol C Tables 4.2.6.8 and 6.1.1.4'
Cl Cl 0.1484 0.1585 'International Tables Vol C Tables 4.2.6.8 and 6.1.1.4'

loop_
_geom_angle_atom_site_label_1
_geom_angle_atom_site_label_2
_geom_angle_atom_site_label_3
_geom_angle
_geom_angle_site_symmetry_1
_geom_angle_site_symmetry_3
_geom_angle_publ_flag
O2W3 Mo3 O1W3 78.3(5) . . ?
O2W3 Mo3 S2 162.8(4) . . ?
O1W3 Mo3 S2 87.3(4) . . ?
O2W3 Mo3 S4 90.4(4) . . ?
O1W3 Mo3 S4 162.9(5) . . ?
S2 Mo3 S4 101.3(2) . . ?
O2W3 Mo3 S3 83.4(4) . . ?
O1W3 Mo3 S3 85.9(4) . . ?
S2 Mo3 S3 105.1(2) . . ?
S4 Mo3 S3 105.7(2) . . ?
O2W3 Mo3 Cl2 81.1(4) . . ?
O1W3 Mo3 Cl2 81.6(4) . . ?
S2 Mo3 Cl2 87.6(2) . . ?
S4 Mo3 Cl2 84.1(2) . . ?
S3 Mo3 Cl2 161.75(19) . . ?
O2W3 Mo3 Ni1 142.2(4) . . ?
O1W3 Mo3 Ni1 139.3(4) . . ?
S2 Mo3 Ni1 52.03(14) . . ?
S4 Mo3 Ni1 52.13(15) . . ?
S3 Mo3 Ni1 100.44(15) . . ?
Cl2 Mo3 Ni1 97.72(15) . . ?
O2W3 Mo3 Mo2 96.9(4) . . ?
O1W3 Mo3 Mo2 139.8(4) . . ?
S2 Mo3 Mo2 100.17(16) . . ?
S4 Mo3 Mo2 53.56(17) . . ?
S3 Mo3 Mo2 54.04(12) . . ?
Cl2 Mo3 Mo2 137.65(19) . . ?
Ni1 Mo3 Mo2 58.90(7) . . ?
O2W3 Mo3 Mo1 137.0(4) . . ?
O1W3 Mo3 Mo1 97.1(4) . . ?
S2 Mo3 Mo1 53.61(15) . . ?
S4 Mo3 Mo1 99.88(17) . . ?
S3 Mo3 Mo1 53.58(13) . . ?
Cl2 Mo3 Mo1 141.11(19) . . ?
Ni1 Mo3 Mo1 58.60(7) . . ?
Mo2 Mo3 Mo1 59.54(6) . . ?
O2W3 Mo3 O2W1 120.9(4) . . ?
O1W3 Mo3 O2W1 62.2(5) . . ?
S2 Mo3 O2W1 58.0(2) . . ?
S4 Mo3 O2W1 134.8(3) . . ?
S3 Mo3 O2W1 53.5(2) . . ?
Cl2 Mo3 O2W1 128.9(3) . . ?
Ni1 Mo3 O2W1 89.3(2) . . ?
Mo2 Mo3 O2W1 88.5(2) . . ?
Mo1 Mo3 O2W1 35.0(2) . . ?
O2W3 Mo3 O3W2 61.7(4) . . ?
O1W3 Mo3 O3W2 125.1(4) . . ?
S2 Mo3 O3W2 135.4(3) . . ?
S4 Mo3 O3W2 57.3(2) . . ?
S3 Mo3 O3W2 55.3(2) . . ?
Cl2 Mo3 O3W2 123.4(3) . . ?
Ni1 Mo3 O3W2 89.4(2) . . ?
Mo2 Mo3 O3W2 35.2(2) . . ?
Mo1 Mo3 O3W2 89.2(2) . . ?
O2W1 Mo3 O3W2 107.1(3) . . ?
O2W3 Mo3 O1W2 95.9(4) . . ?
O1W3 Mo3 O1W2 156.9(5) . . ?
S2 Mo3 O1W2 100.9(3) . . ?
S4 Mo3 O1W2 35.9(3) . . ?
S3 Mo3 O1W2 71.2(3) . . ?
Cl2 Mo3 O1W2 120.0(3) . . ?
Ni1 Mo3 O1W2 51.8(2) . . ?
Mo2 Mo3 O1W2 17.7(2) . . ?
Mo1 Mo3 O1W2 71.8(2) . . ?
O2W1 Mo3 O1W2 103.9(3) . . ?
O3W2 Mo3 O1W2 37.6(3) . . ?
O2W1 Mo1 O1W1 78.4(5) . . ?
O2W1 Mo1 S2 90.7(4) . . ?
O1W1 Mo1 S2 165.2(3) . . ?
O2W1 Mo1 S3 84.1(3) . . ?
O1W1 Mo1 S3 83.3(3) . . ?
S2 Mo1 S3 105.7(2) . . ?
O2W1 Mo1 S1 161.4(4) . . ?
O1W1 Mo1 S1 87.4(3) . . ?
S2 Mo1 S1 100.89(18) . . ?
S3 Mo1 S1 106.37(16) . . ?
O2W1 Mo1 Cl3 80.1(4) . . ?
O1W1 Mo1 Cl3 83.4(4) . . ?
S2 Mo1 Cl3 84.8(2) . . ?
S3 Mo1 Cl3 161.06(17) . . ?
S1 Mo1 Cl3 86.43(19) . . ?
O2W1 Mo1 Ni1 142.5(4) . . ?
O1W1 Mo1 Ni1 138.9(3) . . ?
S2 Mo1 Ni1 52.07(15) . . ?
S3 Mo1 Ni1 101.05(13) . . ?
S1 Mo1 Ni1 51.88(14) . . ?
Cl3 Mo1 Ni1 97.84(15) . . ?
O2W1 Mo1 Mo2 138.5(3) . . ?
O1W1 Mo1 Mo2 94.2(3) . . ?
S2 Mo1 Mo2 100.58(16) . . ?
S3 Mo1 Mo2 54.42(11) . . ?
S1 Mo1 Mo2 53.82(13) . . ?
Cl3 Mo1 Mo2 140.25(15) . . ?
Ni1 Mo1 Mo2 59.10(6) . . ?
O2W1 Mo1 Mo3 98.5(4) . . ?
O1W1 Mo1 Mo3 137.4(3) . . ?
S2 Mo1 Mo3 53.63(15) . . ?
S3 Mo1 Mo3 54.27(13) . . ?
S1 Mo1 Mo3 100.12(14) . . ?
Cl3 Mo1 Mo3 138.48(16) . . ?
Ni1 Mo1 Mo3 58.69(7) . . ?
Mo2 Mo1 Mo3 60.03(6) . . ?
O2W1 Mo1 O2W2 120.7(4) . . ?
O1W1 Mo1 O2W2 56.6(4) . . ?
S2 Mo1 O2W2 138.2(3) . . ?
S3 Mo1 O2W2 56.5(2) . . ?
S1 Mo1 O2W2 58.1(2) . . ?
Cl3 Mo1 O2W2 124.6(3) . . ?
Ni1 Mo1 O2W2 91.5(2) . . ?
Mo2 Mo1 O2W2 37.6(2) . . ?
Mo3 Mo1 O2W2 92.1(2) . . ?
O2W1 Mo1 O1W3 62.5(4) . . ?
O1W1 Mo1 O1W3 124.2(4) . . ?
S2 Mo1 O1W3 56.6(3) . . ?
S3 Mo1 O1W3 56.0(2) . . ?
S1 Mo1 O1W3 136.1(3) . . ?
Cl3 Mo1 O1W3 123.2(3) . . ?
Ni1 Mo1 O1W3 89.5(2) . . ?
Mo2 Mo1 O1W3 90.8(2) . . ?
Mo3 Mo1 O1W3 36.0(2) . . ?
O2W2 Mo1 O1W3 111.3(3) . . ?
O2W1 Mo1 O1W2 155.3(4) . . ?
O1W1 Mo1 O1W2 91.7(4) . . ?
S2 Mo1 O1W2 102.1(3) . . ?
S3 Mo1 O1W2 72.2(3) . . ?
S1 Mo1 O1W2 35.2(3) . . ?
Cl3 Mo1 O1W2 121.7(3) . . ?
Ni1 Mo1 O1W2 52.6(2) . . ?
Mo2 Mo1 O1W2 18.6(2) . . ?
Mo3 Mo1 O1W2 73.5(3) . . ?
O2W2 Mo1 O1W2 38.9(3) . . ?
O1W3 Mo1 O1W2 107.2(3) . . ?
O1W2 Mo2 O3W2 80.2(6) . . ?
O1W2 Mo2 O2W2 81.4(6) . . ?
O3W2 Mo2 O2W2 79.5(5) . . ?
O1W2 Mo2 S4 86.0(5) . . ?
O3W2 Mo2 S4 89.8(4) . . ?
O2W2 Mo2 S4 164.6(4) . . ?
O1W2 Mo2 S1 83.6(5) . . ?
O3W2 Mo2 S1 160.1(4) . . ?
O2W2 Mo2 S1 86.8(4) . . ?
S4 Mo2 S1 100.57(19) . . ?
O1W2 Mo2 S3 161.9(5) . . ?
O3W2 Mo2 S3 86.5(3) . . ?
O2W2 Mo2 S3 84.1(3) . . ?
S4 Mo2 S3 106.4(2) . . ?
S1 Mo2 S3 106.41(18) . . ?
O1W2 Mo2 Ni1 97.5(5) . . ?
O3W2 Mo2 Ni1 141.9(4) . . ?
O2W2 Mo2 Ni1 138.2(4) . . ?
S4 Mo2 Ni1 52.17(15) . . ?
S1 Mo2 Ni1 51.89(13) . . ?
S3 Mo2 Ni1 100.56(12) . . ?
O1W2 Mo2 Mo1 137.9(5) . . ?
O3W2 Mo2 Mo1 140.5(3) . . ?
O2W2 Mo2 Mo1 94.3(3) . . ?
S4 Mo2 Mo1 100.90(16) . . ?
S1 Mo2 Mo1 54.25(12) . . ?
S3 Mo2 Mo1 54.03(12) . . ?
Ni1 Mo2 Mo1 58.87(6) . . ?
O1W2 Mo2 Mo3 139.9(5) . . ?
O3W2 Mo2 Mo3 99.0(4) . . ?
O2W2 Mo2 Mo3 138.3(3) . . ?
S4 Mo2 Mo3 53.95(15) . . ?
S1 Mo2 Mo3 100.76(13) . . ?
S3 Mo2 Mo3 54.35(12) . . ?
Ni1 Mo2 Mo3 58.76(7) . . ?
Mo1 Mo2 Mo3 60.43(6) . . ?
O1W2 Mo2 O1W1 122.4(6) . . ?
O3W2 Mo2 O1W1 121.9(4) . . ?
O2W2 Mo2 O1W1 56.6(4) . . ?
S4 Mo2 O1W1 138.6(3) . . ?
S1 Mo2 O1W1 58.9(2) . . ?
S3 Mo2 O1W1 55.8(2) . . ?
Ni1 Mo2 O1W1 91.7(2) . . ?
Mo1 Mo2 O1W1 37.73(19) . . ?
Mo3 Mo2 O1W1 92.3(2) . . ?
O1W2 Mo2 O2W3 127.1(6) . . ?
O3W2 Mo2 O2W3 63.0(4) . . ?
O2W2 Mo2 O2W3 123.3(4) . . ?
S4 Mo2 O2W3 59.1(3) . . ?
S1 Mo2 O2W3 136.9(2) . . ?
S3 Mo2 O2W3 54.5(3) . . ?
Ni1 Mo2 O2W3 90.7(2) . . ?
Mo1 Mo2 O2W3 90.2(2) . . ?
Mo3 Mo2 O2W3 36.1(2) . . ?
O1W1 Mo2 O2W3 109.4(3) . . ?
O1W2 Mo2 O2W1 154.5(6) . . ?
O3W2 Mo2 O2W1 122.2(4) . . ?
O2W2 Mo2 O2W1 90.4(4) . . ?
S4 Mo2 O2W1 104.7(2) . . ?
S1 Mo2 O2W1 71.7(2) . . ?
S3 Mo2 O2W1 35.74(19) . . ?
Ni1 Mo2 O2W1 72.69(15) . . ?
Mo1 Mo2 O2W1 18.29(16) . . ?
Mo3 Mo2 O2W1 54.81(18) . . ?
O1W1 Mo2 O2W1 37.5(3) . . ?
O2W3 Mo2 O2W1 77.4(3) . . ?
S1 Ni1 S2 109.4(2) . . ?
S1 Ni1 S4 108.2(2) . . ?
S2 Ni1 S4 109.4(3) . . ?
S1 Ni1 Cl1 112.7(3) . . ?
S2 Ni1 Cl1 106.9(3) . . ?
S4 Ni1 Cl1 110.2(3) . . ?
S1 Ni1 Mo1 56.63(14) . . ?
S2 Ni1 Mo1 56.36(16) . . ?
S4 Ni1 Mo1 106.62(15) . . ?
Cl1 Ni1 Mo1 143.0(3) . . ?
S1 Ni1 Mo3 107.22(15) . . ?
S2 Ni1 Mo3 56.34(15) . . ?
S4 Ni1 Mo3 56.39(15) . . ?
Cl1 Ni1 Mo3 140.0(2) . . ?
Mo1 Ni1 Mo3 62.71(7) . . ?
S1 Ni1 Mo2 56.18(14) . . ?
S2 Ni1 Mo2 106.42(15) . . ?
S4 Ni1 Mo2 56.00(17) . . ?
Cl1 Ni1 Mo2 146.6(2) . . ?
Mo1 Ni1 Mo2 62.03(6) . . ?
Mo3 Ni1 Mo2 62.35(7) . . ?
S1 Ni1 O1W2 55.3(3) . . ?
S2 Ni1 O1W2 142.8(3) . . ?
S4 Ni1 O1W2 57.0(4) . . ?
Cl1 Ni1 O1W2 110.3(4) . . ?
Mo1 Ni1 O1W2 92.2(3) . . ?
Mo3 Ni1 O1W2 93.3(3) . . ?
Mo2 Ni1 O1W2 36.4(3) . . ?
S1 Ni1 O1W3 108.5(2) . . ?
S2 Ni1 O1W3 38.0(2) . . ?
S4 Ni1 O1W3 74.1(2) . . ?
Cl1 Ni1 O1W3 134.0(3) . . ?
Mo1 Ni1 O1W3 55.1(2) . . ?
Mo3 Ni1 O1W3 18.49(19) . . ?
Mo2 Ni1 O1W3 75.36(19) . . ?
O1W2 Ni1 O1W3 109.5(3) . . ?
S1 Ni1 O2W1 72.8(2) . . ?
S2 Ni1 O2W1 39.7(2) . . ?
S4 Ni1 O2W1 107.6(2) . . ?
Cl1 Ni1 O2W1 137.0(3) . . ?
Mo1 Ni1 O2W1 16.83(17) . . ?
Mo3 Ni1 O2W1 55.24(18) . . ?
Mo2 Ni1 O2W1 73.63(15) . . ?
O1W2 Ni1 O2W1 107.0(3) . . ?
O1W3 Ni1 O2W1 43.1(3) . . ?
S1 Ni1 O2W2 37.5(2) . . ?
S2 Ni1 O2W2 106.5(2) . . ?
S4 Ni1 O2W2 74.5(2) . . ?
Cl1 Ni1 O2W2 142.1(3) . . ?
Mo1 Ni1 O2W2 53.14(17) . . ?
Mo3 Ni1 O2W2 75.16(18) . . ?
Mo2 Ni1 O2W2 19.05(18) . . ?
O1W2 Ni1 O2W2 39.1(3) . . ?
O1W3 Ni1 O2W2 84.0(2) . . ?
O2W1 Ni1 O2W2 68.2(2) . . ?
S1 Ni1 O1W1 38.2(2) . . ?
S2 Ni1 O1W1 74.7(2) . . ?
S4 Ni1 O1W1 106.1(2) . . ?
Cl1 Ni1 O1W1 140.2(3) . . ?
Mo1 Ni1 O1W1 18.81(16) . . ?
Mo3 Ni1 O1W1 75.02(18) . . ?
Mo2 Ni1 O1W1 52.99(16) . . ?
O1W2 Ni1 O1W1 76.9(3) . . ?
O1W3 Ni1 O1W1 71.4(3) . . ?
O2W1 Ni1 O1W1 35.6(2) . . ?
O2W2 Ni1 O1W1 39.1(2) . . ?
Ni1 S1 Mo2 71.93(18) . . ?
Ni1 S1 Mo1 71.48(17) . . ?
Mo2 S1 Mo1 71.93(15) . . ?
Ni1 S1 O1W2 87.7(4) . . ?
Mo2 S1 O1W2 46.2(4) . . ?
Mo1 S1 O1W2 118.2(4) . . ?
Ni1 S1 O2W2 117.2(3) . . ?
Mo2 S1 O2W2 45.6(3) . . ?
Mo1 S1 O2W2 82.8(3) . . ?
O1W2 S1 O2W2 56.1(4) . . ?
Ni1 S1 O1W1 116.4(3) . . ?
Mo2 S1 O1W1 82.2(3) . . ?
Mo1 S1 O1W1 45.2(3) . . ?
O1W2 S1 O1W1 113.9(4) . . ?
O2W2 S1 O1W1 58.3(3) . . ?
Ni1 S1 O2W1 79.0(2) . . ?
Mo2 S1 O2W1 78.6(2) . . ?
Mo1 S1 O2W1 8.97(19) . . ?
O1W2 S1 O2W1 124.5(4) . . ?
O2W2 S1 O2W1 83.1(3) . . ?
O1W1 S1 O2W1 38.7(3) . . ?
Ni1 S1 O3W2 79.5(2) . . ?
Mo2 S1 O3W2 9.68(18) . . ?
Mo1 S1 O3W2 79.8(2) . . ?
O1W2 S1 O3W2 38.7(4) . . ?
O2W2 S1 O3W2 39.3(3) . . ?
O1W1 S1 O3W2 83.8(3) . . ?
O2W1 S1 O3W2 85.8(2) . . ?
Ni1 S2 Mo1 71.57(17) . . ?
Ni1 S2 Mo3 71.63(17) . . ?
Mo1 S2 Mo3 72.76(14) . . ?
Ni1 S2 O1W3 116.5(3) . . ?
Mo1 S2 O1W3 85.2(3) . . ?
Mo3 S2 O1W3 44.9(3) . . ?
Ni1 S2 O2W1 114.3(3) . . ?
Mo1 S2 O2W1 42.8(2) . . ?
Mo3 S2 O2W1 84.0(3) . . ?
O1W3 S2 O2W1 63.9(4) . . ?
Ni1 S2 O2W3 79.0(2) . . ?
Mo1 S2 O2W3 78.6(2) . . ?
Mo3 S2 O2W3 8.4(2) . . ?
O1W3 S2 O2W3 38.1(3) . . ?
O2W1 S2 O2W3 84.3(3) . . ?
Ni1 S2 O1W1 77.4(2) . . ?
Mo1 S2 O1W1 7.28(17) . . ?
Mo3 S2 O1W1 78.6(2) . . ?
O1W3 S2 O1W1 86.3(3) . . ?
O2W1 S2 O1W1 37.6(3) . . ?
O2W3 S2 O1W1 83.9(3) . . ?
Mo1 S3 Mo2 71.56(14) . . ?
Mo1 S3 Mo3 72.15(13) . . ?
Mo2 S3 Mo3 71.61(13) . . ?
Mo1 S3 O2W1 45.8(3) . . ?
Mo2 S3 O2W1 117.3(3) . . ?
Mo3 S3 O2W1 87.8(3) . . ?
Mo1 S3 O2W3 118.5(3) . . ?
Mo2 S3 O2W3 86.7(3) . . ?
Mo3 S3 O2W3 46.3(3) . . ?
O2W1 S3 O2W3 120.0(4) . . ?
Mo1 S3 O1W1 47.2(2) . . ?
Mo2 S3 O1W1 84.7(3) . . ?
Mo3 S3 O1W1 119.2(3) . . ?
O2W1 S3 O1W1 54.9(4) . . ?
O2W3 S3 O1W1 165.2(4) . . ?
Mo1 S3 O2W2 84.2(3) . . ?
Mo2 S3 O2W2 46.6(3) . . ?
Mo3 S3 O2W2 118.1(3) . . ?
O2W1 S3 O2W2 114.6(4) . . ?
O2W3 S3 O2W2 120.3(4) . . ?
O1W1 S3 O2W2 60.2(4) . . ?
Mo1 S3 O1W3 85.7(3) . . ?
Mo2 S3 O1W3 116.9(3) . . ?
Mo3 S3 O1W3 45.3(3) . . ?
O2W1 S3 O1W3 66.3(4) . . ?
O2W3 S3 O1W3 54.1(4) . . ?
O1W1 S3 O1W3 120.4(4) . . ?
O2W2 S3 O1W3 162.9(4) . . ?
Mo1 S3 O3W2 116.5(3) . . ?
Mo2 S3 O3W2 45.0(3) . . ?
Mo3 S3 O3W2 86.4(3) . . ?
O2W1 S3 O3W2 162.3(4) . . ?
O2W3 S3 O3W2 66.1(4) . . ?
O1W1 S3 O3W2 114.5(4) . . ?
O2W2 S3 O3W2 54.7(4) . . ?
O1W3 S3 O3W2 119.2(4) . . ?
Mo1 S3 O1W2 78.0(3) . . ?
Mo2 S3 O1W2 8.7(2) . . ?
Mo3 S3 O1W2 79.0(3) . . ?
O2W1 S3 O1W2 123.4(4) . . ?
O2W3 S3 O1W2 88.5(4) . . ?
O1W1 S3 O1W2 84.8(4) . . ?
O2W2 S3 O1W2 39.9(3) . . ?
O1W3 S3 O1W2 124.2(4) . . ?
O3W2 S3 O1W2 38.9(3) . . ?
Ni1 S4 Mo2 71.83(19) . . ?
Ni1 S4 Mo3 71.48(17) . . ?
Mo2 S4 Mo3 72.49(15) . . ?
Ni1 S4 O1W2 85.9(4) . . ?
Mo2 S4 O1W2 45.2(4) . . ?
Mo3 S4 O1W2 117.7(4) . . ?
Ni1 S4 O3W2 115.5(3) . . ?
Mo2 S4 O3W2 43.7(3) . . ?
Mo3 S4 O3W2 85.0(3) . . ?
O1W2 S4 O3W2 53.7(4) . . ?
Ni1 S4 O2W3 114.6(3) . . ?
Mo2 S4 O2W3 82.8(3) . . ?
Mo3 S4 O2W3 43.3(3) . . ?
O1W2 S4 O2W3 116.0(5) . . ?
O3W2 S4 O2W3 63.1(4) . . ?
Ni1 S4 O1W3 77.7(2) . . ?
Mo2 S4 O1W3 79.5(2) . . ?
Mo3 S4 O1W3 8.3(2) . . ?
O1W2 S4 O1W3 124.6(4) . . ?
O3W2 S4 O1W3 86.9(3) . . ?
O2W3 S4 O1W3 38.2(3) . . ?
Ni1 S4 O2W2 77.5(2) . . ?
Mo2 S4 O2W2 7.55(18) . . ?
Mo3 S4 O2W2 78.8(2) . . ?
O1W2 S4 O2W2 39.2(4) . . ?
O3W2 S4 O2W2 38.7(3) . . ?
O2W3 S4 O2W2 84.7(3) . . ?
O1W3 S4 O2W2 85.5(3) . . ?
Ni1 Cl1 O1W2 44.3(3) . . ?
Mo3 Cl2 O2W3 45.2(3) . . ?
Mo3 Cl2 O1W3 45.1(3) . . ?
O2W3 Cl2 O1W3 53.8(4) . . ?
Mo1 Cl3 O2W1 45.6(3) . . ?
Mo1 Cl3 O1W1 45.3(3) . . ?
O2W1 Cl3 O1W1 54.1(3) . . ?
Mo1 Cl3 O2W2 33.52(18) . . ?
O2W1 Cl3 O2W2 67.5(3) . . ?
O1W1 Cl3 O2W2 28.1(3) . . ?
O2W3 Cl4 O3W2 49.1(4) 2_564 2_564 ?
O2W3 Cl4 O1W3 15.9(3) 2_564 2_564 ?
O3W2 Cl4 O1W3 64.6(3) 2_564 2_564 ?
C1A O1 O3W2 146.7(13) . . ?
C1A O1 O2W2 149.8(13) . . ?
O3W2 O1 O2W2 60.5(5) . . ?
C1A O1 O1W2 152.1(11) . . ?
O3W2 O1 O1W2 34.0(4) . . ?
O2W2 O1 O1W2 35.3(4) . . ?
C1A O1 O1W1 136.0(11) . . ?
O3W2 O1 O1W1 76.4(4) . . ?
O2W2 O1 O1W1 32.3(3) . . ?
O1W2 O1 O1W1 64.0(3) . . ?
C3A O2 O2W3 141.2(13) . . ?
C3A O2 O3W2 144.4(12) . . ?
O2W3 O2 O3W2 70.6(5) . . ?
C3A O2 O1W3 132.4(11) . . ?
O2W3 O2 O1W3 30.2(4) . . ?
O3W2 O2 O1W3 83.0(4) . . ?
C3A O2 O2W2 136.8(12) . . ?
O2W3 O2 O2W2 81.2(4) . . ?
O3W2 O2 O2W2 31.3(3) . . ?
O1W3 O2 O2W2 77.3(3) . . ?
C5A O3 O1W3 148.4(11) . . ?
C5A O3 O2W3 143.2(11) . . ?
O1W3 O3 O2W3 61.6(5) . . ?
C5A O3 O2W1 136.0(10) . . ?
O1W3 O3 O2W1 39.4(4) . . ?
O2W3 O3 O2W1 80.0(4) . . ?
C7A O4 O2W1 150.0(12) . . ?
C7A O4 O1W3 140.8(12) . . ?
O2W1 O4 O1W3 68.3(5) . . ?
C7A O4 O1W1 135.9(11) . . ?
O2W1 O4 O1W1 29.7(3) . . ?
O1W3 O4 O1W1 80.6(4) . . ?
C7A O4 O2W3 131.6(11) . . ?
O2W1 O4 O2W3 76.8(4) . . ?
O1W3 O4 O2W3 28.6(3) . . ?
O1W1 O4 O2W3 74.3(3) . . ?
C9A O5 O1W1 154.9(13) . . ?
C9A O5 O2W1 146.8(13) . . ?
O1W1 O5 O2W1 58.3(4) . . ?
C9A O5 O2W2 134.7(11) . . ?
O1W1 O5 O2W2 29.5(3) . . ?
O2W1 O5 O2W2 72.8(4) . . ?
C11 O6 O1W1 147.5(12) . . ?
C11 O6 O2W2 150.6(12) . . ?
O1W1 O6 O2W2 61.9(4) . . ?
C11 O6 O2W1 131.7(11) . . ?
O1W1 O6 O2W1 27.2(3) . . ?
O2W2 O6 O2W1 73.7(4) . . ?
C11 O6 O3W2 134.2(11) . . ?
O1W1 O6 O3W2 73.7(4) . . ?
O2W2 O6 O3W2 27.2(3) . . ?
O2W1 O6 O3W2 72.6(3) . . ?
C27A O8 O1W2 143.5(13) . 2_564 ?
C29A O9 O1W2 165.6(16) . 2_564 ?
C29A O9 O3W2 115.0(13) . 2_564 ?
O1W2 O9 O3W2 53.5(5) 2_564 2_564 ?
C29A O9 O2W2 136.7(13) . 2_564 ?
O1W2 O9 O2W2 42.7(5) 2_564 2_564 ?
O3W2 O9 O2W2 42.2(3) 2_564 2_564 ?
C31 O10 O2W2 152.2(14) . 2_564 ?
C31 O10 O1W2 142.2(14) . 2_564 ?
O2W2 O10 O1W2 45.1(4) 2_564 2_564 ?
C31 O10 O3W2 122.8(14) . 2_564 ?
O2W2 O10 O3W2 39.6(4) 2_564 2_564 ?
O1W2 O10 O3W2 38.6(3) 2_564 2_564 ?
C1A N1 C13A 114.6(17) . . ?
C1A N1 C12A 123.4(16) . . ?
C13A N1 C12A 122.1(16) . . ?
C1A N1 O2W2 57.3(10) . . ?
C13A N1 O2W2 171.1(12) . . ?
C12A N1 O2W2 66.2(9) . . ?
C1A N1 O3W2 24.2(10) . . ?
C13A N1 O3W2 137.6(12) . . ?
C12A N1 O3W2 100.0(10) . . ?
O2W2 N1 O3W2 33.8(3) . . ?
C1A N2 C14 113.0(17) . . ?
C1A N2 C2 122.4(15) . . ?
C14 N2 C2 124.6(16) . . ?
C1A N2 O3W2 59.6(10) . . ?
C14 N2 O3W2 170.8(12) . . ?
C2 N2 O3W2 63.2(9) . . ?
C1A N2 O2W2 26.1(9) . . ?
C14 N2 O2W2 138.8(12) . . ?
C2 N2 O2W2 96.6(10) . . ?
O3W2 N2 O2W2 33.5(3) . . ?
C3A N3 C2 122.6(15) . . ?
C3A N3 C15 112.8(15) . . ?
C2 N3 C15 120.4(14) . . ?
C3A N3 O3W2 61.5(9) . . ?
C2 N3 O3W2 61.3(9) . . ?
C15 N3 O3W2 163.0(11) . . ?
C3A N3 O1W1 94.6(11) . 3_545 ?
C2 N3 O1W1 116.2(11) . 3_545 ?
C15 N3 O1W1 35.6(9) . 3_545 ?
O3W2 N3 O1W1 127.4(4) . 3_545 ?
C3A N3 O2W3 21.5(9) . . ?
C2 N3 O2W3 101.2(10) . . ?
C15 N3 O2W3 131.3(11) . . ?
O3W2 N3 O2W3 40.4(3) . . ?
O1W1 N3 O2W3 105.2(4) 3_545 . ?
C3A N4 C16A 114.0(14) . . ?
C3A N4 C4A 121.6(14) . . ?
C16A N4 C4A 122.0(15) . . ?
C3A N4 O2W3 60.0(9) . . ?
C16A N4 O2W3 163.6(11) . . ?
C4A N4 O2W3 61.6(9) . . ?
C3A N4 O1W1 112.5(10) . 3_545 ?
C16A N4 O1W1 37.8(9) . 3_545 ?
C4A N4 O1W1 101.9(10) . 3_545 ?
O2W3 N4 O1W1 127.6(4) . 3_545 ?
C5A N5 C4A 125.2(14) . . ?
C5A N5 C17 110.8(13) . . ?
C4A N5 C17 123.6(14) . . ?
C5A N5 O2W3 63.7(8) . . ?
C4A N5 O2W3 61.6(9) . . ?
C17 N5 O2W3 169.9(10) . . ?
C5A N5 O1W3 29.4(8) . . ?
C4A N5 O1W3 96.3(9) . . ?
C17 N5 O1W3 138.2(9) . . ?
O2W3 N5 O1W3 34.9(3) . . ?
C5A N6 C18 112.4(14) . . ?
C5A N6 C6A 121.8(14) . . ?
C18 N6 C6A 125.6(14) . . ?
C5A N6 O1W3 55.7(8) . . ?
C18 N6 O1W3 165.7(11) . . ?
C6A N6 O1W3 67.3(9) . . ?
C5A N6 O2W3 22.7(8) . . ?
C18 N6 O2W3 134.0(10) . . ?
C6A N6 O2W3 100.2(9) . . ?
O1W3 N6 O2W3 33.2(3) . . ?
C7A N8 C20A 111.3(16) . . ?
C7A N8 C8 122.0(16) . . ?
C20A N8 C8 123.9(17) . . ?
C7A N8 O2W1 59.3(9) . . ?
C20A N8 O2W1 166.0(12) . . ?
C8 N8 O2W1 63.1(10) . . ?
C9A N9 C8 123.6(15) . . ?
C9A N9 C21A 112.9(15) . . ?
C8 N9 C21A 123.4(15) . . ?
C9A N9 O2W1 63.0(9) . . ?
C8 N9 O2W1 60.6(10) . . ?
C21A N9 O2W1 175.1(12) . . ?
C9A N9 O1W1 29.6(9) . . ?
C8 N9 O1W1 94.0(10) . . ?
C21A N9 O1W1 142.4(11) . . ?
O2W1 N9 O1W1 33.4(2) . . ?
C9A N10 C10A 121.9(15) . . ?
C9A N10 C22A 113.0(15) . . ?
C10A N10 C22A 125.0(16) . . ?
C9A N10 O1W1 54.1(9) . . ?
C10A N10 O1W1 67.9(10) . . ?
C22A N10 O1W1 167.1(11) . . ?
C11 N11 C10A 121.7(15) . . ?
C11 N11 C23A 112.5(14) . . ?
C10A N11 C23A 121.8(15) . . ?
C11 N11 O1W3 117.3(11) . 3_445 ?
C10A N11 O1W3 92.3(12) . 3_445 ?
C23A N11 O1W3 41.8(9) . 3_445 ?
C11 N11 O1W1 57.3(9) . . ?
C10A N11 O1W1 65.4(10) . . ?
C23A N11 O1W1 166.5(10) . . ?
O1W3 N11 O1W1 131.7(5) 3_445 . ?
C11 N11 O2W3 88.1(10) . 3_445 ?
C10A N11 O2W3 122.6(12) . 3_445 ?
C23A N11 O2W3 38.2(8) . 3_445 ?
O1W3 N11 O2W3 33.0(3) 3_445 3_445 ?
O1W1 N11 O2W3 128.7(4) . 3_445 ?
C12A N12 C11 123.5(15) . . ?
C12A N12 C24 124.5(14) . . ?
C11 N12 C24 108.9(14) . . ?
C12A N12 O2W3 93.9(11) . 3_445 ?
C11 N12 O2W3 116.5(11) . 3_445 ?
C24 N12 O2W3 42.8(9) . 3_445 ?
C12A N12 O2W2 62.3(9) . . ?
C11 N12 O2W2 61.7(9) . . ?
C24 N12 O2W2 166.1(11) . . ?
O2W3 N12 O2W2 129.8(4) 3_445 . ?
C12A N12 O1W3 125.0(12) . 3_445 ?
C11 N12 O1W3 85.4(11) . 3_445 ?
C24 N12 O1W3 38.7(9) . 3_445 ?
O2W3 N12 O1W3 34.2(3) 3_445 3_445 ?
O2W2 N12 O1W3 127.6(4) . 3_445 ?
C25A N13 C13A 113.1(15) . . ?
C25A N13 C36 122.1(15) . . ?
C13A N13 C36 122.0(15) . . ?
C25A N13 O2W1 64.3(9) . 1_545 ?
C13A N13 O2W1 115.5(9) . 1_545 ?
C36 N13 O2W1 76.8(9) . 1_545 ?
C25A N14 C14 112.2(17) . . ?
C25A N14 C26 118.7(16) . . ?
C14 N14 C26 125.8(17) . . ?
C27A N15 C15 116.1(16) . . ?
C27A N15 C26 120.7(17) . . ?
C15 N15 C26 123.1(15) . . ?
C27A N15 O1W1 91.0(13) . 3_545 ?
C15 N15 O1W1 50.2(9) . 3_545 ?
C26 N15 O1W1 123.9(12) . 3_545 ?
C27A N16 C28A 125.3(17) . . ?
C27A N16 C16A 112.9(15) . . ?
C28A N16 C16A 121.2(16) . . ?
C27A N16 O1W1 105.3(11) . 3_545 ?
C28A N16 O1W1 102.5(12) . 3_545 ?
C16A N16 O1W1 50.2(9) . 3_545 ?
C27A N16 O2W1 132.7(12) . 3_545 ?
C28A N16 O2W1 70.2(12) . 3_545 ?
C16A N16 O2W1 64.5(10) . 3_545 ?
O1W1 N16 O2W1 33.7(2) 3_545 3_545 ?
C30A N19 C31 125.4(17) . . ?
C30A N19 C19 127.2(17) . . ?
C31 N19 C19 106.8(16) . . ?
C30A N19 O2W2 70.7(11) . 2_564 ?
C31 N19 O2W2 56.0(10) . 2_564 ?
C19 N19 O2W2 153.6(11) . 2_564 ?
C30A N19 O3W2 37.3(10) . 2_564 ?
C31 N19 O3W2 89.1(11) . 2_564 ?
C19 N19 O3W2 156.9(11) . 2_564 ?
O2W2 N19 O3W2 33.5(2) 2_564 2_564 ?
C31 N20 C20A 113.2(18) . . ?
C31 N20 C32A 126.9(17) . . ?
C20A N20 C32A 119.1(17) . . ?
C31 N20 O2W2 34.1(11) . 2_564 ?
C20A N20 O2W2 141.4(12) . 2_564 ?
C32A N20 O2W2 93.9(11) . 2_564 ?
C33A N21 C21A 112.1(16) . . ?
C33A N21 C32A 124.8(16) . . ?
C21A N21 C32A 121.6(16) . . ?
C33A N22 C34A 121.1(15) . . ?
C33A N22 C22A 113.2(16) . . ?
C34A N22 C22A 123.9(17) . . ?
C35A N23 C23A 110.5(13) . . ?
C35A N23 C34A 123.8(14) . . ?
C23A N23 C34A 125.5(15) . . ?
C35A N23 O1W3 114.4(10) . 3_445 ?
C23A N23 O1W3 49.0(9) . 3_445 ?
C34A N23 O1W3 99.1(11) . 3_445 ?
C35A N23 O2W3 83.0(9) . 3_445 ?
C23A N23 O2W3 46.4(8) . 3_445 ?
C34A N23 O2W3 131.2(11) . 3_445 ?
O1W3 N23 O2W3 34.6(3) 3_445 3_445 ?
C35A N24 C36 123.2(16) . . ?
C35A N24 C24 111.0(15) . . ?
C36 N24 C24 125.0(15) . . ?
C35A N24 O2W3 112.7(12) . 3_445 ?
C36 N24 O2W3 96.1(11) . 3_445 ?
C24 N24 O2W3 51.5(9) . 3_445 ?
C35A N24 O1W3 82.9(11) . 3_445 ?
C36 N24 O1W3 129.9(12) . 3_445 ?
C24 N24 O1W3 45.5(9) . 3_445 ?
O2W3 N24 O1W3 35.3(3) 3_445 3_445 ?
O1 C1A N1 127.0(18) . . ?
O1 C1A N2 124.9(18) . . ?
N1 C1A N2 108.0(16) . . ?
O1 C1A O3W2 23.3(9) . . ?
N1 C1A O3W2 147.9(13) . . ?
N2 C1A O3W2 102.7(11) . . ?
O1 C1A O2W2 21.1(9) . . ?
N1 C1A O2W2 106.4(12) . . ?
N2 C1A O2W2 145.0(12) . . ?
O3W2 C1A O2W2 42.3(3) . . ?
N3 C2 N2 114.4(15) . . ?
N3 C2 O3W2 100.5(10) . . ?
N2 C2 O3W2 97.9(11) . . ?
O2 C3A N4 128.6(16) . . ?
O2 C3A N3 125.3(17) . . ?
N4 C3A N3 106.1(14) . . ?
O2 C3A O2W3 27.6(9) . . ?
N4 C3A O2W3 101.8(10) . . ?
N3 C3A O2W3 150.7(12) . . ?
O2 C3A O3W2 25.7(9) . . ?
N4 C3A O3W2 152.0(11) . . ?
N3 C3A O3W2 100.4(10) . . ?
O2W3 C3A O3W2 50.8(4) . . ?
N5 C4A N4 113.3(14) . . ?
N5 C4A O2W3 99.2(10) . . ?
N4 C4A O2W3 99.2(10) . . ?
N5 C4A O2W1 113.8(10) . 3_545 ?
N4 C4A O2W1 91.9(10) . 3_545 ?
O2W3 C4A O2W1 137.4(5) . 3_545 ?
N5 C4A O1W1 134.3(10) . 3_545 ?
N4 C4A O1W1 62.2(9) . 3_545 ?
O2W3 C4A O1W1 126.4(4) . 3_545 ?
O2W1 C4A O1W1 32.0(2) 3_545 3_545 ?
N5 C4A O1W3 67.8(9) . . ?
N4 C4A O1W3 113.8(11) . . ?
O2W3 C4A O1W3 31.6(3) . . ?
O2W1 C4A O1W3 151.7(4) 3_545 . ?
O1W1 C4A O1W3 157.9(4) 3_545 . ?
O3 C5A N6 126.6(15) . . ?
O3 C5A N5 123.0(14) . . ?
N6 C5A N5 110.5(14) . . ?
O3 C5A O1W3 21.5(8) . . ?
N6 C5A O1W3 107.1(10) . . ?
N5 C5A O1W3 140.4(10) . . ?
O3 C5A O2W3 25.7(8) . . ?
N6 C5A O2W3 149.7(10) . . ?
N5 C5A O2W3 98.3(9) . . ?
O1W3 C5A O2W3 42.8(3) . . ?
N7 C6A N6 114.4(14) . . ?
N7 C6A O1W3 105.2(11) . . ?
N6 C6A O1W3 93.3(10) . . ?
O4 C7A N7 128.5(17) . . ?
O4 C7A N8 123.4(16) . . ?
N7 C7A N8 108.1(14) . . ?
O4 C7A O2W1 21.0(9) . . ?
N7 C7A O2W1 148.8(12) . . ?
N8 C7A O2W1 102.8(11) . . ?
O4 C7A O1W3 28.5(9) . . ?
N7 C7A O1W3 100.1(10) . . ?
N8 C7A O1W3 151.6(11) . . ?
O2W1 C7A O1W3 48.8(4) . . ?
N9 C8 N8 115.2(15) . . ?
N9 C8 O2W1 101.3(11) . . ?
N8 C8 O2W1 98.3(12) . . ?
O5 C9A N10 127.0(17) . . ?
O5 C9A N9 123.1(17) . . ?
N10 C9A N9 109.7(15) . . ?
O5 C9A O1W1 17.4(9) . . ?
N10 C9A O1W1 109.7(11) . . ?
N9 C9A O1W1 140.4(11) . . ?
O5 C9A O2W1 23.5(9) . . ?
N10 C9A O2W1 150.4(12) . . ?
N9 C9A O2W1 99.5(10) . . ?
O1W1 C9A O2W1 40.9(3) . . ?
N10 C10A N11 112.2(17) . . ?
N10 C10A O1W1 93.8(11) . . ?
N11 C10A O1W1 96.4(11) . . ?
N10 C10A O1W3 131.5(12) . 3_445 ?
N11 C10A O1W3 69.1(11) . 3_445 ?
O1W1 C10A O1W3 134.6(5) . 3_445 ?
O6 C11 N11 129.7(16) . . ?
O6 C11 N12 121.8(16) . . ?
N11 C11 N12 108.5(15) . . ?
O6 C11 O1W1 23.1(8) . . ?
N11 C11 O1W1 106.6(10) . . ?
N12 C11 O1W1 144.9(11) . . ?
O6 C11 O2W2 21.0(9) . . ?
N11 C11 O2W2 150.5(11) . . ?
N12 C11 O2W2 100.9(10) . . ?
O1W1 C11 O2W2 44.0(3) . . ?
O6 C11 O1W3 136.5(13) . 3_445 ?
N11 C11 O1W3 48.9(10) . 3_445 ?
N12 C11 O1W3 78.4(10) . 3_445 ?
O1W1 C11 O1W3 126.3(5) . 3_445 ?
O2W2 C11 O1W3 138.4(5) . 3_445 ?
O6 C11 O2W3 134.3(12) . 3_445 ?
N11 C11 O2W3 77.2(10) . 3_445 ?
N12 C11 O2W3 49.7(10) . 3_445 ?
O1W1 C11 O2W3 141.1(5) . 3_445 ?
O2W2 C11 O2W3 121.9(4) . 3_445 ?
O1W3 C11 O2W3 31.5(3) 3_445 3_445 ?
N12 C12A N1 116.4(16) . . ?
N12 C12A O2W2 100.6(10) . . ?
N1 C12A O2W2 94.7(10) . . ?
N12 C12A O2W3 69.4(10) . 3_445 ?
N1 C12A O2W3 130.3(11) . 3_445 ?
O2W2 C12A O2W3 134.3(5) . 3_445 ?
N13 C13A N1 115.7(15) . . ?
N13 C13A C14 101.7(15) . . ?
N1 C13A C14 101.3(15) . . ?
N14 C14 N2 115.4(16) . . ?
N14 C14 C13A 104.0(15) . . ?
N2 C14 C13A 103.1(15) . . ?
N3 C15 N15 114.5(16) . . ?
N3 C15 C16A 103.0(13) . . ?
N15 C15 C16A 100.8(13) . . ?
N3 C15 O1W1 132.2(11) . 3_545 ?
N15 C15 O1W1 113.3(11) . 3_545 ?
C16A C15 O1W1 66.7(9) . 3_545 ?
N4 C16A N16 113.9(15) . . ?
N4 C16A C15 103.5(15) . . ?
N16 C16A C15 102.3(14) . . ?
N4 C16A O1W1 128.3(12) . 3_545 ?
N16 C16A O1W1 111.5(11) . 3_545 ?
C15 C16A O1W1 89.7(10) . 3_545 ?
N4 C16A O2W1 111.1(11) . 3_545 ?
N16 C16A O2W1 98.5(11) . 3_545 ?
C15 C16A O2W1 127.3(11) . 3_545 ?
O1W1 C16A O2W1 37.6(3) 3_545 3_545 ?
C7A N7 C6A 120.3(14) . . ?
C7A N7 C19 114.2(14) . . ?
C6A N7 C19 122.0(14) . . ?
C7A N7 O1W3 63.6(9) . . ?
C6A N7 O1W3 57.3(9) . . ?
C19 N7 O1W3 168.6(9) . . ?
C7A N7 O2W1 23.5(9) . . ?
C6A N7 O2W1 96.8(9) . . ?
C19 N7 O2W1 136.3(10) . . ?
O1W3 N7 O2W1 40.2(3) . . ?
N8 C20A N20 116.9(16) . . ?
N8 C20A C19 103.9(15) . . ?
N20 C20A C19 103.6(15) . . ?
N21 C21A N9 117.2(18) . . ?
N21 C21A C22A 101.3(15) . . ?
N9 C21A C22A 102.2(15) . . ?
N21 C21A O1W2 123.2(12) . 4_464 ?
N9 C21A O1W2 117.6(12) . 4_464 ?
C22A C21A O1W2 80.5(11) . 4_464 ?
N21 C21A O3W2 111.9(11) . 4_464 ?
N9 C21A O3W2 110.4(10) . 4_464 ?
C22A C21A O3W2 113.2(12) . 4_464 ?
O1W2 C21A O3W2 32.7(3) 4_464 4_464 ?
N22 C22A N10 116.2(16) . . ?
N22 C22A C21A 103.2(15) . . ?
N10 C22A C21A 102.1(15) . . ?
N22 C22A O1W2 125.8(12) . 4_464 ?
N10 C22A O1W2 116.0(11) . 4_464 ?
C21A C22A O1W2 79.2(11) . 4_464 ?
O7 C25A N14 128.1(19) . . ?
O7 C25A N13 124.2(18) . . ?
N14 C25A N13 107.6(15) . . ?
O7 C25A O2W1 61.7(10) . 1_545 ?
N14 C25A O2W1 114.7(11) . 1_545 ?
N13 C25A O2W1 100.5(11) . 1_545 ?
N14 C26 N15 114.7(17) . . ?
N14 C26 O1W3 112.3(12) . 1_545 ?
N15 C26 O1W3 131.6(13) . 1_545 ?
O8 C27A N15 129.0(19) . . ?
O8 C27A N16 123.3(19) . . ?
N15 C27A N16 107.7(17) . . ?
O8 C27A O1W2 27.7(10) . 2_564 ?
N15 C27A O1W2 151.5(14) . 2_564 ?
N16 C27A O1W2 98.0(11) . 2_564 ?
O8 C27A O1W1 132.3(13) . 3_545 ?
N15 C27A O1W1 73.3(12) . 3_545 ?
N16 C27A O1W1 59.3(11) . 3_545 ?
O1W2 C27A O1W1 132.5(5) 2_564 3_545 ?
N17 C28A N16 115.5(18) . . ?
N17 C28A O1W2 82.5(12) . 2_564 ?
N16 C28A O1W2 103.7(13) . 2_564 ?
N17 C28A O2W1 119.4(13) . 3_545 ?
N16 C28A O2W1 92.9(12) . 3_545 ?
O1W2 C28A O2W1 143.6(6) 2_564 3_545 ?
N17 C28A O1W1 139.5(13) . 3_545 ?
N16 C28A O1W1 60.6(11) . 3_545 ?
O1W2 C28A O1W1 137.8(5) 2_564 3_545 ?
O2W1 C28A O1W1 33.6(3) 3_545 3_545 ?
N20 C32A N21 113.4(17) . . ?
N20 C32A O2W3 121.7(12) . 4_464 ?
N21 C32A O2W3 116.3(13) . 4_464 ?
O11 C33A N22 128.6(17) . . ?
O11 C33A N21 121.4(17) . . ?
N22 C33A N21 110.0(15) . . ?
N22 C34A N23 115.1(16) . . ?
N22 C34A O1W3 133.0(12) . 3_445 ?
N23 C34A O1W3 62.2(9) . 3_445 ?
O12 C35A N24 127.8(17) . . ?
O12 C35A N23 123.7(16) . . ?
N24 C35A N23 108.5(15) . . ?
O12 C35A O1W3 132.0(13) . 3_445 ?
N24 C35A O1W3 81.2(11) . 3_445 ?
N23 C35A O1W3 50.1(9) . 3_445 ?
O12 C35A O2W3 131.7(12) . 3_445 ?
N24 C35A O2W3 52.9(10) . 3_445 ?
N23 C35A O2W3 80.6(10) . 3_445 ?
O1W3 C35A O2W3 33.2(3) 3_445 3_445 ?
C25A O7 O2W1 103.9(11) . 1_545 ?
C25A O7 O1W3 100.3(11) . 1_545 ?
O2W1 O7 O1W3 41.0(3) 1_545 1_545 ?
N19 C30A N18 113.8(16) . . ?
N19 C30A O3W2 131.0(13) . 2_564 ?
N18 C30A O3W2 96.1(11) . 2_564 ?
N19 C30A O2W2 93.1(12) . 2_564 ?
N18 C30A O2W2 115.9(11) . 2_564 ?
O3W2 C30A O2W2 38.0(3) 2_564 2_564 ?
N19 C30A O1W2 109.9(13) . 2_564 ?
N18 C30A O1W2 80.0(10) . 2_564 ?
O3W2 C30A O1W2 36.4(3) 2_564 2_564 ?
O2W2 C30A O1W2 36.0(3) 2_564 2_564 ?
C29A N18 C18 113.3(16) . . ?
C29A N18 C30A 121.7(16) . . ?
C18 N18 C30A 123.7(15) . . ?
C29A N18 O3W2 66.0(10) . 2_564 ?
C18 N18 O3W2 138.3(12) . 2_564 ?
C30A N18 O3W2 64.3(10) . 2_564 ?
C29A N18 O1W2 39.9(10) . 2_564 ?
C18 N18 O1W2 151.0(11) . 2_564 ?
C30A N18 O1W2 81.9(10) . 2_564 ?
O3W2 N18 O1W2 35.7(3) 2_564 2_564 ?
N24 C36 N13 114.2(15) . . ?
N24 C36 O2W3 66.2(11) . 3_445 ?
N13 C36 O2W3 133.3(11) . 3_445 ?
N24 C36 O2W1 149.1(11) . 1_545 ?
N13 C36 O2W1 86.7(10) . 1_545 ?
O2W3 C36 O2W1 116.7(5) 3_445 1_545 ?
N17 C17 N5 112.6(15) . . ?
N17 C17 C18 105.4(14) . . ?
N5 C17 C18 101.1(14) . . ?
N18 C18 N6 116.9(16) . . ?
N18 C18 C17 101.4(14) . . ?
N6 C18 C17 105.0(14) . . ?
O10 C31 N20 129(2) . . ?
O10 C31 N19 119(2) . . ?
N20 C31 N19 112.5(18) . . ?
O10 C31 O2W2 19.9(10) . 2_564 ?
N20 C31 O2W2 136.1(14) . 2_564 ?
N19 C31 O2W2 107.6(12) . 2_564 ?
O10 C31 O1W2 29.2(11) . 2_564 ?
N20 C31 O1W2 151.5(14) . 2_564 ?
N19 C31 O1W2 92.9(12) . 2_564 ?
O2W2 C31 O1W2 34.4(3) 2_564 2_564 ?
O10 C31 O3W2 45.6(12) . 2_564 ?
N20 C31 O3W2 165.4(13) . 2_564 ?
N19 C31 O3W2 74.9(11) . 2_564 ?
O2W2 C31 O3W2 33.0(3) 2_564 2_564 ?
O1W2 C31 O3W2 31.8(3) 2_564 2_564 ?
C29A N17 C17 110.7(14) . . ?
C29A N17 C28A 123.0(16) . . ?
C17 N17 C28A 125.6(17) . . ?
C29A N17 O1W2 43.1(9) . 2_564 ?
C17 N17 O1W2 151.4(10) . 2_564 ?
C28A N17 O1W2 80.0(11) . 2_564 ?
C29A N17 O3W2 37.8(10) . 2_564 ?
C17 N17 O3W2 120.9(10) . 2_564 ?
C28A N17 O3W2 98.4(11) . 2_564 ?
O1W2 N17 O3W2 33.3(3) 2_564 2_564 ?
N23 C23A N11 111.9(14) . . ?
N23 C23A C24 105.4(14) . . ?
N11 C23A C24 102.1(14) . . ?
N23 C23A O1W3 111.8(11) . 3_445 ?
N11 C23A O1W3 120.9(11) . 3_445 ?
C24 C23A O1W3 102.5(12) . 3_445 ?
N23 C23A O2W3 118.8(10) . 3_445 ?
N11 C23A O2W3 128.9(10) . 3_445 ?
C24 C23A O2W3 59.5(10) . 3_445 ?
O1W3 C23A O2W3 43.0(4) 3_445 3_445 ?
O9 C29A N18 126.3(19) . . ?
O9 C29A N17 124.6(17) . . ?
N18 C29A N17 109.0(16) . . ?
O9 C29A O1W2 9.9(11) . 2_564 ?
N18 C29A O1W2 127.2(13) . 2_564 ?
N17 C29A O1W2 122.8(11) . 2_564 ?
O9 C29A O3W2 49.7(11) . 2_564 ?
N18 C29A O3W2 96.8(11) . 2_564 ?
N17 C29A O3W2 130.4(12) . 2_564 ?
O1W2 C29A O3W2 41.7(4) 2_564 2_564 ?
O9 C29A O2W2 34.1(10) . 2_564 ?
N18 C29A O2W2 93.6(11) . 2_564 ?
N17 C29A O2W2 155.5(11) . 2_564 ?
O1W2 C29A O2W2 33.6(3) 2_564 2_564 ?
O3W2 C29A O2W2 33.5(3) 2_564 2_564 ?
N12 C24 C23A 107.2(14) . . ?
N12 C24 N24 113.1(16) . . ?
C23A C24 N24 104.2(14) . . ?
N12 C24 O2W3 121.2(11) . 3_445 ?
C23A C24 O2W3 99.4(12) . 3_445 ?
N24 C24 O2W3 109.4(11) . 3_445 ?
N12 C24 O1W3 127.9(11) . 3_445 ?
C23A C24 O1W3 55.7(10) . 3_445 ?
N24 C24 O1W3 118.7(11) . 3_445 ?
O2W3 C24 O1W3 43.8(4) 3_445 3_445 ?
N7 C19 N19 112.6(13) . . ?
N7 C19 C20A 101.8(13) . . ?
N19 C19 C20A 103.9(14) . . ?
Mo1 O1W1 O5 112.9(6) . . ?
Mo1 O1W1 O9S 122.3(8) . 2_565 ?
O5 O1W1 O9S 124.5(9) . 2_565 ?
Mo1 O1W1 O2W1 49.6(4) . . ?
O5 O1W1 O2W1 64.6(5) . . ?
O9S O1W1 O2W1 162.9(8) 2_565 . ?
Mo1 O1W1 O6 134.4(6) . . ?
O5 O1W1 O6 72.2(5) . . ?
O9S O1W1 O6 73.1(7) 2_565 . ?
O2W1 O1W1 O6 123.8(6) . . ?
Mo1 O1W1 S3 49.5(3) . . ?
O5 O1W1 S3 91.7(5) . . ?
O9S O1W1 S3 127.2(8) 2_565 . ?
O2W1 O1W1 S3 62.1(4) . . ?
O6 O1W1 S3 86.0(4) . . ?
Mo1 O1W1 O2W2 85.7(5) . . ?
O5 O1W1 O2W2 124.2(5) . . ?
O9S O1W1 O2W2 67.3(7) 2_565 . ?
O2W1 O1W1 O2W2 121.8(6) . . ?
O6 O1W1 O2W2 59.6(4) . . ?
S3 O1W1 O2W2 60.3(4) . . ?
Mo1 O1W1 Cl3 51.3(3) . . ?
O5 O1W1 Cl3 107.9(5) . . ?
O9S O1W1 Cl3 102.7(7) 2_565 . ?
O2W1 O1W1 Cl3 60.2(4) . . ?
O6 O1W1 Cl3 174.1(6) . . ?
S3 O1W1 Cl3 99.9(4) . . ?
O2W2 O1W1 Cl3 123.0(5) . . ?
Mo1 O1W1 S1 47.4(2) . . ?
O5 O1W1 S1 160.3(6) . . ?
O9S O1W1 S1 75.2(7) 2_565 . ?
O2W1 O1W1 S1 96.3(4) . . ?
O6 O1W1 S1 119.0(5) . . ?
S3 O1W1 S1 73.9(3) . . ?
O2W2 O1W1 S1 60.3(3) . . ?
Cl3 O1W1 S1 62.8(3) . . ?
Mo1 O1W1 C16A 116.0(5) . 3_455 ?
O5 O1W1 C16A 71.5(5) . 3_455 ?
O9S O1W1 C16A 80.6(8) 2_565 3_455 ?
O2W1 O1W1 C16A 90.2(5) . 3_455 ?
O6 O1W1 C16A 108.6(5) . 3_455 ?
S3 O1W1 C16A 152.0(5) . 3_455 ?
O2W2 O1W1 C16A 147.6(6) . 3_455 ?
Cl3 O1W1 C16A 66.2(4) . 3_455 ?
S1 O1W1 C16A 115.7(5) . 3_455 ?
Mo1 O1W1 Mo2 48.1(2) . . ?
O5 O1W1 Mo2 130.6(5) . . ?
O9S O1W1 Mo2 92.6(7) 2_565 . ?
O2W1 O1W1 Mo2 89.6(4) . . ?
O6 O1W1 Mo2 92.7(4) . . ?
S3 O1W1 Mo2 39.54(17) . . ?
O2W2 O1W1 Mo2 37.6(3) . . ?
Cl3 O1W1 Mo2 91.6(3) . . ?
S1 O1W1 Mo2 38.86(17) . . ?
C16A O1W1 Mo2 154.3(5) 3_455 . ?
Mo1 O1W1 O12S 91.2(6) . 1_566 ?
O5 O1W1 O12S 127.9(7) . 1_566 ?
O9S O1W1 O12S 50.6(8) 2_565 1_566 ?
O2W1 O1W1 O12S 112.2(7) . 1_566 ?
O6 O1W1 O12S 122.4(7) . 1_566 ?
S3 O1W1 O12S 135.1(7) . 1_566 ?
O2W2 O1W1 O12S 102.1(6) . 1_566 ?
Cl3 O1W1 O12S 52.7(5) . 1_566 ?
S1 O1W1 O12S 62.2(6) . 1_566 ?
C16A O1W1 O12S 56.5(6) 3_455 1_566 ?
Mo2 O1W1 O12S 100.2(6) . 1_566 ?
Mo1 O1W1 C9A 120.5(5) . . ?
O5 O1W1 C9A 7.8(4) . . ?
O9S O1W1 C9A 117.1(8) 2_565 . ?
O2W1 O1W1 C9A 72.4(4) . . ?
O6 O1W1 C9A 65.9(4) . . ?
S3 O1W1 C9A 95.7(4) . . ?
O2W2 O1W1 C9A 120.8(5) . . ?
Cl3 O1W1 C9A 113.6(4) . . ?
S1 O1W1 C9A 167.5(5) . . ?
C16A O1W1 C9A 70.5(5) 3_455 . ?
Mo2 O1W1 C9A 133.3(5) . . ?
O12S O1W1 C9A 126.4(7) 1_566 . ?
Mo1 O1W1 C15 131.7(5) . 3_455 ?
O5 O1W1 C15 82.7(5) . 3_455 ?
O9S O1W1 C15 58.0(7) 2_565 3_455 ?
O2W1 O1W1 C15 113.7(5) . 3_455 ?
O6 O1W1 C15 93.6(5) . 3_455 ?
S3 O1W1 C15 174.2(5) . 3_455 ?
O2W2 O1W1 C15 124.3(5) . 3_455 ?
Cl3 O1W1 C15 80.6(4) . 3_455 ?
S1 O1W1 C15 111.2(4) . 3_455 ?
C16A O1W1 C15 23.6(4) 3_455 3_455 ?
Mo2 O1W1 C15 146.2(4) . 3_455 ?
O12S O1W1 C15 49.4(6) 1_566 3_455 ?
C9A O1W1 C15 78.9(4) . 3_455 ?
Mo1 O1W1 C11 140.5(6) . . ?
O5 O1W1 C11 64.0(4) . . ?
O9S O1W1 C11 76.0(7) 2_565 . ?
O2W1 O1W1 C11 120.2(5) . . ?
O6 O1W1 C11 9.4(4) . . ?
S3 O1W1 C11 91.1(4) . . ?
O2W2 O1W1 C11 69.0(4) . . ?
Cl3 O1W1 C11 166.8(5) . . ?
S1 O1W1 C11 128.2(4) . . ?
C16A O1W1 C11 100.7(5) 3_455 . ?
Mo2 O1W1 C11 101.6(4) . . ?
O12S O1W1 C11 122.7(7) 1_566 . ?
C9A O1W1 C11 57.4(4) . . ?
C15 O1W1 C11 87.8(4) 3_455 . ?
Mo1 O1W1 C10A 153.9(6) . . ?
O5 O1W1 C10A 42.2(4) . . ?
O9S O1W1 C10A 83.4(8) 2_565 . ?
O2W1 O1W1 C10A 106.8(5) . . ?
O6 O1W1 C10A 43.4(4) . . ?
S3 O1W1 C10A 113.3(5) . . ?
O2W2 O1W1 C10A 102.6(5) . . ?
Cl3 O1W1 C10A 133.0(5) . . ?
S1 O1W1 C10A 156.5(5) . . ?
C16A O1W1 C10A 69.0(4) 3_455 . ?
Mo2 O1W1 C10A 135.2(4) . . ?
O12S O1W1 C10A 110.7(7) 1_566 . ?
C9A O1W1 C10A 34.4(4) . . ?
C15 O1W1 C10A 63.2(4) 3_455 . ?
C11 O1W1 C10A 34.1(4) . . ?
Mo1 O1W1 O8S 100.2(6) . 2_565 ?
O5 O1W1 O8S 142.1(6) . 2_565 ?
O9S O1W1 O8S 31.2(8) 2_565 2_565 ?
O2W1 O1W1 O8S 149.5(6) . 2_565 ?
O6 O1W1 O8S 71.6(5) . 2_565 ?
S3 O1W1 O8S 96.4(5) . 2_565 ?
O2W2 O1W1 O8S 38.5(5) . 2_565 ?
Cl3 O1W1 O8S 107.0(5) . 2_565 ?
S1 O1W1 O8S 55.0(4) . 2_565 ?
C16A O1W1 O8S 110.7(6) 3_455 2_565 ?
Mo2 O1W1 O8S 61.9(5) . 2_565 ?
O12S O1W1 O8S 66.4(6) 1_566 2_565 ?
C9A O1W1 O8S 134.7(6) . 2_565 ?
C15 O1W1 O8S 88.9(6) 3_455 2_565 ?
C11 O1W1 O8S 78.8(5) . 2_565 ?
C10A O1W1 O8S 101.5(6) . 2_565 ?
Mo1 O1W1 N16 123.7(5) . 3_455 ?
O5 O1W1 N16 53.6(4) . 3_455 ?
O9S O1W1 N16 89.7(8) 2_565 3_455 ?
O2W1 O1W1 N16 85.7(4) . 3_455 ?
O6 O1W1 N16 96.5(5) . 3_455 ?
S3 O1W1 N16 141.6(4) . 3_455 ?
O2W2 O1W1 N16 150.1(5) . 3_455 ?
Cl3 O1W1 N16 79.2(3) . 3_455 ?
S1 O1W1 N16 133.9(4) . 3_455 ?
C16A O1W1 N16 18.3(4) 3_455 3_455 ?
Mo2 O1W1 N16 170.8(4) . 3_455 ?
O12S O1W1 N16 74.4(6) 1_566 3_455 ?
C9A O1W1 N16 52.3(4) . 3_455 ?
C15 O1W1 N16 32.7(3) 3_455 3_455 ?
C11 O1W1 N16 87.6(4) . 3_455 ?
C10A O1W1 N16 54.0(4) . 3_455 ?
O8S O1W1 N16 120.8(6) 2_565 3_455 ?
Mo1 O1W1 S2 7.53(17) . . ?
O5 O1W1 S2 108.7(5) . . ?
O9S O1W1 S2 125.6(7) 2_565 . ?
O2W1 O1W1 S2 44.4(3) . . ?
O6 O1W1 S2 140.3(5) . . ?
S3 O1W1 S2 54.5(2) . . ?
O2W2 O1W1 S2 93.2(4) . . ?
Cl3 O1W1 S2 45.5(2) . . ?
S1 O1W1 S2 52.0(2) . . ?
C16A O1W1 S2 109.0(4) 3_455 . ?
Mo2 O1W1 S2 55.58(19) . . ?
O12S O1W1 S2 89.3(6) 1_566 . ?
C9A O1W1 S2 116.4(4) . . ?
C15 O1W1 S2 126.1(4) 3_455 . ?
C11 O1W1 S2 145.3(4) . . ?
C10A O1W1 S2 150.8(4) . . ?
O8S O1W1 S2 106.1(5) 2_565 . ?
N16 O1W1 S2 116.2(3) 3_455 . ?
Mo1 O1W1 N10 136.5(5) . . ?
O5 O1W1 N10 23.9(4) . . ?
O9S O1W1 N10 101.2(7) 2_565 . ?
O2W1 O1W1 N10 88.6(4) . . ?
O6 O1W1 N10 54.6(4) . . ?
S3 O1W1 N10 104.8(4) . . ?
O2W2 O1W1 N10 113.4(4) . . ?
Cl3 O1W1 N10 123.5(4) . . ?
S1 O1W1 N10 173.5(4) . . ?
C16A O1W1 N10 68.4(4) 3_455 . ?
Mo2 O1W1 N10 137.3(4) . . ?
O12S O1W1 N10 119.8(6) 1_566 . ?
C9A O1W1 N10 16.2(3) . . ?
C15 O1W1 N10 70.4(4) 3_455 . ?
C11 O1W1 N10 45.3(3) . . ?
C10A O1W1 N10 18.3(3) . . ?
O8S O1W1 N10 119.3(5) 2_565 . ?
N16 O1W1 N10 50.6(3) 3_455 . ?
S2 O1W1 N10 132.6(4) . . ?
Mo1 O2W1 O2S 130.9(6) . 2_565 ?
Mo1 O2W1 O1W1 52.0(4) . . ?
O2S O2W1 O1W1 127.4(7) 2_565 . ?
Mo1 O2W1 O4 131.5(6) . . ?
O2S O2W1 O4 93.2(6) 2_565 . ?
O1W1 O2W1 O4 120.6(5) . . ?
Mo1 O2W1 O5 107.8(5) . . ?
O2S O2W1 O5 100.8(6) 2_565 . ?
O1W1 O2W1 O5 57.0(4) . . ?
O4 O2W1 O5 76.3(5) . . ?
Mo1 O2W1 Cl3 54.3(3) . . ?
O2S O2W1 Cl3 79.9(5) 2_565 . ?
O1W1 O2W1 Cl3 65.6(4) . . ?
O4 O2W1 Cl3 173.0(5) . . ?
O5 O2W1 Cl3 106.4(5) . . ?
Mo1 O2W1 S3 50.2(3) . . ?
O2S O2W1 S3 169.0(7) 2_565 . ?
O1W1 O2W1 S3 62.9(4) . . ?
O4 O2W1 S3 82.6(4) . . ?
O5 O2W1 S3 88.1(4) . . ?
Cl3 O2W1 S3 103.8(4) . . ?
Mo1 O2W1 S2 46.6(3) . . ?
O2S O2W1 S2 100.1(5) 2_565 . ?
O1W1 O2W1 S2 98.0(4) . . ?
O4 O2W1 S2 117.3(5) . . ?
O5 O2W1 S2 154.2(5) . . ?
Cl3 O2W1 S2 62.8(3) . . ?
S3 O2W1 S2 73.2(3) . . ?
Mo1 O2W1 O1W3 82.3(5) . . ?
O2S O2W1 O1W3 110.9(6) 2_565 . ?
O1W1 O2W1 O1W3 120.4(5) . . ?
O4 O2W1 O1W3 60.8(4) . . ?
O5 O2W1 O1W3 126.9(5) . . ?
Cl3 O2W1 O1W3 120.0(5) . . ?
S3 O2W1 O1W3 58.2(3) . . ?
S2 O2W1 O1W3 57.2(3) . . ?
Mo1 O2W1 O1S 111.7(6) . 2_565 ?
O2S O2W1 O1S 66.1(6) 2_565 2_565 ?
O1W1 O2W1 O1S 162.7(6) . 2_565 ?
O4 O2W1 O1S 63.8(5) . 2_565 ?
O5 O2W1 O1S 136.3(6) . 2_565 ?
Cl3 O2W1 O1S 111.4(5) . 2_565 ?
S3 O2W1 O1S 103.0(5) . 2_565 ?
S2 O2W1 O1S 66.9(4) . 2_565 ?
O1W3 O2W1 O1S 44.8(4) . 2_565 ?
Mo1 O2W1 Mo3 46.6(3) . . ?
O2S O2W1 Mo3 131.7(6) 2_565 . ?
O1W1 O2W1 Mo3 89.6(4) . . ?
O4 O2W1 Mo3 91.3(4) . . ?
O5 O2W1 Mo3 126.9(4) . . ?
Cl3 O2W1 Mo3 92.1(3) . . ?
S3 O2W1 Mo3 38.74(18) . . ?
S2 O2W1 Mo3 38.00(17) . . ?
O1W3 O2W1 Mo3 35.8(3) . . ?
O1S O2W1 Mo3 73.2(4) 2_565 . ?
Mo1 O2W1 C7A 138.8(5) . . ?
O2S O2W1 C7A 88.1(5) 2_565 . ?
O1W1 O2W1 C7A 118.9(5) . . ?
O4 O2W1 C7A 9.0(4) . . ?
O5 O2W1 C7A 70.0(4) . . ?
Cl3 O2W1 C7A 166.8(5) . . ?
S3 O2W1 C7A 88.9(4) . . ?
S2 O2W1 C7A 125.7(5) . . ?
O1W3 O2W1 C7A 69.7(4) . . ?
O1S O2W1 C7A 68.2(4) 2_565 . ?
Mo3 O2W1 C7A 100.2(4) . . ?
Mo1 O2W1 C8 151.5(5) . . ?
O2S O2W1 C8 72.4(5) 2_565 . ?
O1W1 O2W1 C8 102.3(5) . . ?
O4 O2W1 C8 45.5(4) . . ?
O5 O2W1 C8 45.3(4) . . ?
Cl3 O2W1 C8 132.3(5) . . ?
S3 O2W1 C8 110.7(4) . . ?
S2 O2W1 C8 158.7(5) . . ?
O1W3 O2W1 C8 106.1(5) . . ?
O1S O2W1 C8 92.0(5) 2_565 . ?
Mo3 O2W1 C8 135.2(5) . . ?
C7A O2W1 C8 36.5(4) . . ?
Mo1 O2W1 C9A 117.2(5) . . ?
O2S O2W1 C9A 94.9(6) 2_565 . ?
O1W1 O2W1 C9A 66.7(4) . . ?
O4 O2W1 C9A 68.8(5) . . ?
O5 O2W1 C9A 9.7(4) . . ?
Cl3 O2W1 C9A 113.2(5) . . ?
S3 O2W1 C9A 93.1(4) . . ?
S2 O2W1 C9A 163.3(5) . . ?
O1W3 O2W1 C9A 123.6(5) . . ?
O1S O2W1 C9A 126.9(5) 2_565 . ?
Mo3 O2W1 C9A 131.0(4) . . ?
C7A O2W1 C9A 61.8(4) . . ?
C8 O2W1 C9A 35.6(4) . . ?
Mo1 O2W1 O7 101.8(4) . 1_565 ?
O2S O2W1 O7 40.0(4) 2_565 1_565 ?
O1W1 O2W1 O7 136.7(5) . 1_565 ?
O4 O2W1 O7 102.6(5) . 1_565 ?
O5 O2W1 O7 140.8(5) . 1_565 ?
Cl3 O2W1 O7 71.1(3) . 1_565 ?
S3 O2W1 O7 131.0(4) . 1_565 ?
S2 O2W1 O7 61.1(3) . 1_565 ?
O1W3 O2W1 O7 81.7(4) . 1_565 ?
O1S O2W1 O7 44.4(4) 2_565 1_565 ?
Mo3 O2W1 O7 92.3(3) . 1_565 ?
C7A O2W1 O7 103.3(4) . 1_565 ?
C8 O2W1 O7 106.3(4) . 1_565 ?
C9A O2W1 O7 134.7(4) . 1_565 ?
Mo1 O2W1 N8 148.1(5) . . ?
O2S O2W1 N8 80.9(5) 2_565 . ?
O1W1 O2W1 N8 110.7(5) . . ?
O4 O2W1 N8 26.9(4) . . ?
O5 O2W1 N8 56.1(4) . . ?
Cl3 O2W1 N8 150.7(5) . . ?
S3 O2W1 N8 99.1(4) . . ?
S2 O2W1 N8 143.0(5) . . ?
O1W3 O2W1 N8 87.6(4) . . ?
O1S O2W1 N8 80.3(4) 2_565 . ?
Mo3 O2W1 N8 117.2(4) . . ?
C7A O2W1 N8 17.9(3) . . ?
C8 O2W1 N8 18.6(4) . . ?
C9A O2W1 N8 46.9(4) . . ?
O7 O2W1 N8 106.6(4) 1_565 . ?
Mo1 O2W1 S1 9.6(2) . . ?
O2S O2W1 S1 126.9(5) 2_565 . ?
O1W1 O2W1 S1 45.0(3) . . ?
O4 O2W1 S1 138.7(5) . . ?
O5 O2W1 S1 101.9(4) . . ?
Cl3 O2W1 S1 47.7(2) . . ?
S3 O2W1 S1 56.1(2) . . ?
S2 O2W1 S1 53.0(2) . . ?
O1W3 O2W1 S1 92.0(4) . . ?
O1S O2W1 S1 119.5(4) 2_565 . ?
Mo3 O2W1 S1 56.20(18) . . ?
C7A O2W1 S1 144.8(4) . . ?
C8 O2W1 S1 147.1(4) . . ?
C9A O2W1 S1 111.6(4) . . ?
O7 O2W1 S1 103.3(3) 1_565 . ?
N8 O2W1 S1 149.7(4) . . ?
Mo1 O2W1 N9 134.2(5) . . ?
O2S O2W1 N9 83.7(5) 2_565 . ?
O1W1 O2W1 N9 84.2(4) . . ?
O4 O2W1 N9 56.2(4) . . ?
O5 O2W1 N9 27.1(3) . . ?
Cl3 O2W1 N9 123.9(5) . . ?
S3 O2W1 N9 102.1(3) . . ?
S2 O2W1 N9 172.9(5) . . ?
O1W3 O2W1 N9 116.0(4) . . ?
O1S O2W1 N9 109.8(4) 2_565 . ?
Mo3 O2W1 N9 135.7(4) . . ?
C7A O2W1 N9 48.1(3) . . ?
C8 O2W1 N9 18.2(3) . . ?
C9A O2W1 N9 17.5(3) . . ?
O7 O2W1 N9 121.5(4) 1_565 . ?
N8 O2W1 N9 31.4(3) . . ?
S1 O2W1 N9 129.0(3) . . ?
Mo1 O2W1 Ni1 20.6(2) . . ?
O2S O2W1 Ni1 120.1(5) 2_565 . ?
O1W1 O2W1 Ni1 72.5(4) . . ?
O4 O2W1 Ni1 126.7(5) . . ?
O5 O2W1 Ni1 128.2(4) . . ?
Cl3 O2W1 Ni1 56.9(2) . . ?
S3 O2W1 Ni1 56.6(2) . . ?
S2 O2W1 Ni1 26.05(14) . . ?
O1W3 O2W1 Ni1 68.4(3) . . ?
O1S O2W1 Ni1 91.4(4) 2_565 . ?
Mo3 O2W1 Ni1 35.45(12) . . ?
C7A O2W1 Ni1 135.6(4) . . ?
C8 O2W1 Ni1 167.3(4) . . ?
C9A O2W1 Ni1 137.4(4) . . ?
O7 O2W1 Ni1 84.5(3) 1_565 . ?
N8 O2W1 Ni1 152.1(4) . . ?
S1 O2W1 Ni1 28.16(11) . . ?
N9 O2W1 Ni1 153.7(3) . . ?
Mo1 O2W1 C16A 88.8(5) . 3_455 ?
O2S O2W1 C16A 75.6(5) 2_565 3_455 ?
O1W1 O2W1 C16A 52.2(4) . 3_455 ?
O4 O2W1 C16A 126.1(5) . 3_455 ?
O5 O2W1 C16A 55.4(4) . 3_455 ?
Cl3 O2W1 C16A 54.0(3) . 3_455 ?
S3 O2W1 C16A 115.1(4) . 3_455 ?
S2 O2W1 C16A 116.5(4) . 3_455 ?
O1W3 O2W1 C16A 171.1(5) . 3_455 ?
O1S O2W1 C16A 141.3(5) 2_565 3_455 ?
Mo3 O2W1 C16A 135.3(4) . 3_455 ?
C7A O2W1 C16A 117.5(4) . 3_455 ?
C8 O2W1 C16A 81.5(5) . 3_455 ?
C9A O2W1 C16A 60.2(4) . 3_455 ?
O7 O2W1 C16A 100.9(4) 1_565 3_455 ?
N8 O2W1 C16A 99.7(4) . 3_455 ?
S1 O2W1 C16A 79.2(3) . 3_455 ?
N9 O2W1 C16A 70.1(3) . 3_455 ?
Ni1 O2W1 C16A 103.2(3) . 3_455 ?
Mo2 O1W2 O10S 135.8(12) . 2_565 ?
Mo2 O1W2 O9 127.3(9) . 2_565 ?
O10S O1W2 O9 96.0(11) 2_565 2_565 ?
Mo2 O1W2 O3W2 50.3(5) . . ?
O10S O1W2 O3W2 173.9(12) 2_565 . ?
O9 O1W2 O3W2 78.0(6) 2_565 . ?
Mo2 O1W2 O2W2 50.2(5) . . ?
O10S O1W2 O2W2 122.9(12) 2_565 . ?
O9 O1W2 O2W2 99.0(7) 2_565 . ?
O3W2 O1W2 O2W2 59.7(5) . . ?
Mo2 O1W2 S1 50.1(4) . . ?
O10S O1W2 S1 86.3(10) 2_565 . ?
O9 O1W2 S1 160.7(9) 2_565 . ?
O3W2 O1W2 S1 99.7(6) . . ?
O2W2 O1W2 S1 64.3(5) . . ?
Mo2 O1W2 S4 48.9(4) . . ?
O10S O1W2 S4 118.0(11) 2_565 . ?
O9 O1W2 S4 122.6(8) 2_565 . ?
O3W2 O1W2 S4 65.5(5) . . ?
O2W2 O1W2 S4 98.6(6) . . ?
S1 O1W2 S4 71.9(4) . . ?
Mo2 O1W2 O8S 92.8(7) . 2_565 ?
O10S O1W2 O8S 74.0(12) 2_565 2_565 ?
O9 O1W2 O8S 93.8(8) 2_565 2_565 ?
O3W2 O1W2 O8S 107.0(8) . 2_565 ?
O2W2 O1W2 O8S 50.4(6) . 2_565 ?
S1 O1W2 O8S 68.4(6) . 2_565 ?
S4 O1W2 O8S 137.5(7) . 2_565 ?
Mo2 O1W2 Ni1 46.1(3) . . ?
O10S O1W2 Ni1 96.0(10) 2_565 . ?
O9 O1W2 Ni1 159.6(8) 2_565 . ?
O3W2 O1W2 Ni1 89.5(5) . . ?
O2W2 O1W2 Ni1 88.1(5) . . ?
S1 O1W2 Ni1 37.0(2) . . ?
S4 O1W2 Ni1 37.1(2) . . ?
O8S O1W2 Ni1 105.3(7) 2_565 . ?
Mo2 O1W2 O5S 143.7(9) . 2_565 ?
O10S O1W2 O5S 53.2(11) 2_565 2_565 ?
O9 O1W2 O5S 55.1(7) 2_565 2_565 ?
O3W2 O1W2 O5S 122.5(8) . 2_565 ?
O2W2 O1W2 O5S 94.1(7) . 2_565 ?
S1 O1W2 O5S 113.8(8) . 2_565 ?
S4 O1W2 O5S 167.2(8) . 2_565 ?
O8S O1W2 O5S 52.8(8) 2_565 2_565 ?
Ni1 O1W2 O5S 143.9(7) . 2_565 ?
Mo2 O1W2 O8 160.7(8) . 2_565 ?
O10S O1W2 O8 46.0(10) 2_565 2_565 ?
O9 O1W2 O8 60.6(5) 2_565 2_565 ?
O3W2 O1W2 O8 128.7(7) . 2_565 ?
O2W2 O1W2 O8 149.1(7) . 2_565 ?
S1 O1W2 O8 129.4(6) . 2_565 ?
S4 O1W2 O8 111.9(6) . 2_565 ?
O8S O1W2 O8 104.7(7) 2_565 2_565 ?
Ni1 O1W2 O8 119.3(5) . 2_565 ?
O5S O1W2 O8 55.5(6) 2_565 2_565 ?
Mo2 O1W2 C29A 124.3(7) . 2_565 ?
O10S O1W2 C29A 99.5(10) 2_565 2_565 ?
O9 O1W2 C29A 4.5(5) 2_565 2_565 ?
O3W2 O1W2 C29A 74.5(5) . 2_565 ?
O2W2 O1W2 C29A 99.4(6) . 2_565 ?
S1 O1W2 C29A 162.8(7) . 2_565 ?
S4 O1W2 C29A 118.2(7) . 2_565 ?
O8S O1W2 C29A 97.5(7) 2_565 2_565 ?
Ni1 O1W2 C29A 155.3(7) . 2_565 ?
O5S O1W2 C29A 59.6(6) 2_565 2_565 ?
O8 O1W2 C29A 62.1(4) 2_565 2_565 ?
Mo2 O1W2 O3S 80.8(6) . 2_565 ?
O10S O1W2 O3S 135.1(12) 2_565 2_565 ?
O9 O1W2 O3S 61.7(6) 2_565 2_565 ?
O3W2 O1W2 O3S 40.9(4) . 2_565 ?
O2W2 O1W2 O3S 99.9(6) . 2_565 ?
S1 O1W2 O3S 128.0(6) . 2_565 ?
S4 O1W2 O3S 61.6(5) . 2_565 ?
O8S O1W2 O3S 140.1(8) 2_565 2_565 ?
Ni1 O1W2 O3S 98.3(5) . 2_565 ?
O5S O1W2 O3S 116.7(7) 2_565 2_565 ?
O8 O1W2 O3S 90.5(5) 2_565 2_565 ?
C29A O1W2 O3S 57.3(5) 2_565 2_565 ?
Mo2 O1W2 O10 97.2(6) . 2_565 ?
O10S O1W2 O10 100.1(11) 2_565 2_565 ?
O9 O1W2 O10 57.5(5) 2_565 2_565 ?
O3W2 O1W2 O10 77.6(5) . 2_565 ?
O2W2 O1W2 O10 48.7(4) . 2_565 ?
S1 O1W2 O10 103.1(5) . 2_565 ?
S4 O1W2 O10 140.7(6) . 2_565 ?
O8S O1W2 O10 42.6(6) 2_565 2_565 ?
Ni1 O1W2 O10 135.6(5) . 2_565 ?
O5S O1W2 O10 50.9(6) 2_565 2_565 ?
O8 O1W2 O10 101.2(5) 2_565 2_565 ?
C29A O1W2 O10 60.0(4) 2_565 2_565 ?
O3S O1W2 O10 98.7(5) 2_565 2_565 ?
Mo2 O1W2 O13S 117.9(9) . 2_565 ?
O10S O1W2 O13S 36.8(11) 2_565 2_565 ?
O9 O1W2 O13S 97.4(9) 2_565 2_565 ?
O3W2 O1W2 O13S 144.2(9) . 2_565 ?
O2W2 O1W2 O13S 86.6(8) . 2_565 ?
S1 O1W2 O13S 73.1(7) . 2_565 ?
S4 O1W2 O13S 137.8(8) . 2_565 ?
O8S O1W2 O13S 37.3(8) 2_565 2_565 ?
Ni1 O1W2 O13S 102.0(7) . 2_565 ?
O5S O1W2 O13S 42.3(8) 2_565 2_565 ?
O8 O1W2 O13S 74.5(7) 2_565 2_565 ?
C29A O1W2 O13S 101.9(8) 2_565 2_565 ?
O3S O1W2 O13S 158.8(8) 2_565 2_565 ?
O10 O1W2 O13S 70.4(7) 2_565 2_565 ?
Mo2 O1W2 S3 9.4(2) . . ?
O10S O1W2 S3 142.1(11) 2_565 . ?
O9 O1W2 S3 119.1(6) 2_565 . ?
O3W2 O1W2 S3 43.8(4) . . ?
O2W2 O1W2 S3 43.0(4) . . ?
S1 O1W2 S3 55.9(3) . . ?
S4 O1W2 S3 55.7(3) . . ?
O8S O1W2 S3 89.1(6) 2_565 . ?
Ni1 O1W2 S3 55.5(2) . . ?
O5S O1W2 S3 137.1(7) 2_565 . ?
O8 O1W2 S3 166.2(6) 2_565 . ?
C29A O1W2 S3 116.5(5) 2_565 . ?
O3S O1W2 S3 78.4(4) 2_565 . ?
O10 O1W2 S3 88.6(4) 2_565 . ?
O13S O1W2 S3 118.4(7) 2_565 . ?
Mo2 O1W2 C21A 99.1(7) . 4_565 ?
O10S O1W2 C21A 92.5(11) 2_565 4_565 ?
O9 O1W2 C21A 84.6(6) 2_565 4_565 ?
O3W2 O1W2 C21A 86.1(6) . 4_565 ?
O2W2 O1W2 C21A 143.5(7) . 4_565 ?
S1 O1W2 C21A 114.5(6) . 4_565 ?
S4 O1W2 C21A 51.7(4) . 4_565 ?
O8S O1W2 C21A 166.2(7) 2_565 4_565 ?
Ni1 O1W2 C21A 78.5(4) . 4_565 ?
O5S O1W2 C21A 116.6(7) 2_565 4_565 ?
O8 O1W2 C21A 62.6(4) 2_565 4_565 ?
C29A O1W2 C21A 81.6(5) 2_565 4_565 ?
O3S O1W2 C21A 49.9(4) 2_565 4_565 ?
O10 O1W2 C21A 141.0(6) 2_565 4_565 ?
O13S O1W2 C21A 129.2(7) 2_565 4_565 ?
S3 O1W2 C21A 103.7(5) . 4_565 ?
Mo2 O1W2 Mo1 23.5(3) . . ?
O10S O1W2 Mo1 112.6(10) 2_565 . ?
O9 O1W2 Mo1 147.4(7) 2_565 . ?
O3W2 O1W2 Mo1 73.4(4) . . ?
O2W2 O1W2 Mo1 52.9(4) . . ?
S1 O1W2 Mo1 26.6(2) . . ?
S4 O1W2 Mo1 57.2(3) . . ?
O8S O1W2 Mo1 80.4(6) 2_565 . ?
Ni1 O1W2 Mo1 35.20(16) . . ?
O5S O1W2 Mo1 132.7(7) 2_565 . ?
O8 O1W2 Mo1 151.9(5) 2_565 . ?
C29A O1W2 Mo1 145.5(6) 2_565 . ?
O3S O1W2 Mo1 103.2(5) 2_565 . ?
O10 O1W2 Mo1 100.8(4) 2_565 . ?
O13S O1W2 Mo1 96.8(7) 2_565 . ?
S3 O1W2 Mo1 29.78(13) . . ?
C21A O1W2 Mo1 108.2(5) 4_565 . ?
Mo2 O1W2 C22A 110.8(7) . 4_565 ?
O10S O1W2 C22A 72.5(11) 2_565 4_565 ?
O9 O1W2 C22A 90.3(6) 2_565 4_565 ?
O3W2 O1W2 C22A 106.3(6) . 4_565 ?
O2W2 O1W2 C22A 160.5(7) . 4_565 ?
S1 O1W2 C22A 108.7(5) . 4_565 ?
S4 O1W2 C22A 62.1(4) . 4_565 ?
O8S O1W2 C22A 146.5(7) 2_565 4_565 ?
Ni1 O1W2 C22A 77.8(4) . 4_565 ?
O5S O1W2 C22A 105.2(7) 2_565 4_565 ?
O8 O1W2 C22A 49.8(4) 2_565 4_565 ?
C29A O1W2 C22A 88.5(5) 2_565 4_565 ?
O3S O1W2 C22A 69.5(5) 2_565 4_565 ?
O10 O1W2 C22A 146.6(5) 2_565 4_565 ?
O13S O1W2 C22A 109.2(7) 2_565 4_565 ?
S3 O1W2 C22A 117.6(5) . 4_565 ?
C21A O1W2 C22A 20.3(4) 4_565 4_565 ?
Mo1 O1W2 C22A 112.2(4) . 4_565 ?
Mo2 O1W2 Mo3 22.4(3) . . ?
O10S O1W2 Mo3 130.7(10) 2_565 . ?
O9 O1W2 Mo3 129.9(7) 2_565 . ?
O3W2 O1W2 Mo3 54.7(4) . . ?
O2W2 O1W2 Mo3 72.5(4) . . ?
S1 O1W2 Mo3 56.9(3) . . ?
S4 O1W2 Mo3 26.42(19) . . ?
O8S O1W2 Mo3 113.5(6) 2_565 . ?
Ni1 O1W2 Mo3 34.82(17) . . ?
O5S O1W2 Mo3 166.0(7) 2_565 . ?
O8 O1W2 Mo3 138.2(5) 2_565 . ?
C29A O1W2 Mo3 125.7(6) 2_565 . ?
O3S O1W2 Mo3 71.1(4) 2_565 . ?
O10 O1W2 Mo3 118.1(4) 2_565 . ?
O13S O1W2 Mo3 130.0(7) 2_565 . ?
S3 O1W2 Mo3 29.87(13) . . ?
C21A O1W2 Mo3 77.4(4) 4_565 . ?
Mo1 O1W2 Mo3 34.78(14) . . ?
C22A O1W2 Mo3 88.4(4) 4_565 . ?
Mo2 O2W2 O8S 113.5(8) . 2_565 ?
Mo2 O2W2 O1 105.9(6) . . ?
O8S O2W2 O1 128.0(8) 2_565 . ?
Mo2 O2W2 O3W2 49.7(4) . . ?
O8S O2W2 O3W2 130.1(8) 2_565 . ?
O1 O2W2 O3W2 59.7(5) . . ?
Mo2 O2W2 O1W2 48.4(4) . . ?
O8S O2W2 O1W2 75.8(8) 2_565 . ?
O1 O2W2 O1W2 110.4(6) . . ?
O3W2 O2W2 O1W2 59.2(5) . . ?
Mo2 O2W2 O6 133.2(6) . . ?
O8S O2W2 O6 101.3(8) 2_565 . ?
O1 O2W2 O6 72.2(5) . . ?
O3W2 O2W2 O6 124.0(6) . . ?
O1W2 O2W2 O6 176.8(7) . . ?
Mo2 O2W2 O10 131.8(6) . 2_565 ?
O8S O2W2 O10 57.2(7) 2_565 2_565 ?
O1 O2W2 O10 71.5(5) . 2_565 ?
O3W2 O2W2 O10 97.1(5) . 2_565 ?
O1W2 O2W2 O10 86.2(6) . 2_565 ?
O6 O2W2 O10 93.0(5) . 2_565 ?
Mo2 O2W2 O1W1 85.8(4) . . ?
O8S O2W2 O1W1 97.6(8) 2_565 . ?
O1 O2W2 O1W1 118.3(5) . . ?
O3W2 O2W2 O1W1 122.3(6) . . ?
O1W2 O2W2 O1W1 120.6(6) . . ?
O6 O2W2 O1W1 58.5(4) . . ?
O10 O2W2 O1W1 139.4(6) 2_565 . ?
Mo2 O2W2 S3 49.3(3) . . ?
O8S O2W2 S3 148.9(8) 2_565 . ?
O1 O2W2 S3 83.0(4) . . ?
O3W2 O2W2 S3 63.5(4) . . ?
O1W2 O2W2 S3 97.1(5) . . ?
O6 O2W2 S3 84.9(4) . . ?
O10 O2W2 S3 153.7(6) 2_565 . ?
O1W1 O2W2 S3 59.4(3) . . ?
Mo2 O2W2 S1 47.6(3) . . ?
O8S O2W2 S1 76.4(7) 2_565 . ?
O1 O2W2 S1 152.8(6) . . ?
O3W2 O2W2 S1 96.4(5) . . ?
O1W2 O2W2 S1 59.7(4) . . ?
O6 O2W2 S1 118.8(5) . . ?
O10 O2W2 S1 128.4(5) 2_565 . ?
O1W1 O2W2 S1 61.4(3) . . ?
S3 O2W2 S1 74.0(3) . . ?
Mo2 O2W2 O9S 116.4(7) . 2_565 ?
O8S O2W2 O9S 47.8(8) 2_565 2_565 ?
O1 O2W2 O9S 134.1(8) . 2_565 ?
O3W2 O2W2 O9S 165.8(8) . 2_565 ?
O1W2 O2W2 O9S 110.7(8) . 2_565 ?
O6 O2W2 O9S 66.3(6) . 2_565 ?
O10 O2W2 O9S 91.7(7) 2_565 2_565 ?
O1W1 O2W2 O9S 52.0(6) . 2_565 ?
S3 O2W2 O9S 111.1(7) . 2_565 ?
S1 O2W2 O9S 69.5(6) . 2_565 ?
Mo2 O2W2 Mo1 48.0(2) . . ?
O8S O2W2 Mo1 109.6(7) 2_565 . ?
O1 O2W2 Mo1 121.9(5) . . ?
O3W2 O2W2 Mo1 90.4(4) . . ?
O1W2 O2W2 Mo1 88.2(5) . . ?
O6 O2W2 Mo1 91.9(4) . . ?
O10 O2W2 Mo1 166.7(5) 2_565 . ?
O1W1 O2W2 Mo1 37.7(3) . . ?
S3 O2W2 Mo1 39.27(17) . . ?
S1 O2W2 Mo1 39.17(17) . . ?
O9S O2W2 Mo1 79.0(6) 2_565 . ?
Mo2 O2W2 C1A 115.0(6) . . ?
O8S O2W2 C1A 120.8(8) 2_565 . ?
O1 O2W2 C1A 9.1(4) . . ?
O3W2 O2W2 C1A 68.3(5) . . ?
O1W2 O2W2 C1A 115.8(6) . . ?
O6 O2W2 C1A 66.6(4) . . ?
O10 O2W2 C1A 65.6(4) 2_565 . ?
O1W1 O2W2 C1A 117.5(5) . . ?
S3 O2W2 C1A 89.8(4) . . ?
S1 O2W2 C1A 161.7(5) . . ?
O9S O2W2 C1A 125.7(7) 2_565 . ?
Mo1 O2W2 C1A 127.6(4) . . ?
Mo2 O2W2 C11 138.7(5) . . ?
O8S O2W2 C11 100.8(8) 2_565 . ?
O1 O2W2 C11 65.7(5) . . ?
O3W2 O2W2 C11 120.7(5) . . ?
O1W2 O2W2 C11 171.9(6) . . ?
O6 O2W2 C11 8.5(3) . . ?
O10 O2W2 C11 85.7(5) 2_565 . ?
O1W1 O2W2 C11 66.9(4) . . ?
S3 O2W2 C11 89.5(4) . . ?
S1 O2W2 C11 127.1(5) . . ?
O9S O2W2 C11 70.8(6) 2_565 . ?
Mo1 O2W2 C11 100.0(4) . . ?
C1A O2W2 C11 59.4(4) . . ?
Mo2 O2W2 C12A 149.2(6) . . ?
O8S O2W2 C12A 95.4(8) 2_565 . ?
O1 O2W2 C12A 44.4(4) . . ?
O3W2 O2W2 C12A 103.6(5) . . ?
O1W2 O2W2 C12A 137.8(6) . . ?
O6 O2W2 C12A 43.0(4) . . ?
O10 O2W2 C12A 56.0(4) 2_565 . ?
O1W1 O2W2 C12A 101.4(5) . . ?
S3 O2W2 C12A 108.9(4) . . ?
S1 O2W2 C12A 159.0(5) . . ?
O9S O2W2 C12A 90.6(7) 2_565 . ?
Mo1 O2W2 C12A 132.7(4) . . ?
C1A O2W2 C12A 35.4(4) . . ?
C11 O2W2 C12A 34.5(4) . . ?
Mo2 O2W2 C31 133.0(6) . 2_565 ?
O8S O2W2 C31 64.9(7) 2_565 2_565 ?
O1 O2W2 C31 63.6(5) . 2_565 ?
O3W2 O2W2 C31 93.3(5) . 2_565 ?
O1W2 O2W2 C31 90.3(5) . 2_565 ?
O6 O2W2 C31 89.4(5) . 2_565 ?
O10 O2W2 C31 8.0(4) 2_565 2_565 ?
O1W1 O2W2 C31 140.8(6) . 2_565 ?
S3 O2W2 C31 146.2(5) . 2_565 ?
S1 O2W2 C31 136.1(5) . 2_565 ?
O9S O2W2 C31 96.7(7) 2_565 2_565 ?
Mo1 O2W2 C31 174.5(5) . 2_565 ?
C1A O2W2 C31 57.7(4) . 2_565 ?
C11 O2W2 C31 81.6(4) . 2_565 ?
C12A O2W2 C31 50.1(4) . 2_565 ?
Mo2 O2W2 O9 77.8(4) . 2_565 ?
O8S O2W2 O9 77.3(7) 2_565 2_565 ?
O1 O2W2 O9 79.5(4) . 2_565 ?
O3W2 O2W2 O9 54.4(4) . 2_565 ?
O1W2 O2W2 O9 38.3(4) . 2_565 ?
O6 O2W2 O9 142.5(5) . 2_565 ?
O10 O2W2 O9 54.2(4) 2_565 2_565 ?
O1W1 O2W2 O9 158.8(5) . 2_565 ?
S3 O2W2 O9 115.9(5) . 2_565 ?
S1 O2W2 O9 97.5(4) . 2_565 ?
O9S O2W2 O9 125.0(7) 2_565 2_565 ?
Mo1 O2W2 O9 124.3(4) . 2_565 ?
C1A O2W2 O9 81.9(4) . 2_565 ?
C11 O2W2 O9 134.0(4) . 2_565 ?
C12A O2W2 O9 99.5(4) . 2_565 ?
C31 O2W2 O9 55.6(4) 2_565 2_565 ?
Mo2 O2W2 N1 131.2(5) . . ?
O8S O2W2 N1 109.0(8) 2_565 . ?
O1 O2W2 N1 25.4(4) . . ?
O3W2 O2W2 N1 84.5(4) . . ?
O1W2 O2W2 N1 126.6(6) . . ?
O6 O2W2 N1 55.1(4) . . ?
O10 O2W2 N1 59.0(4) 2_565 . ?
O1W1 O2W2 N1 111.5(4) . . ?
S3 O2W2 N1 99.6(4) . . ?
S1 O2W2 N1 172.1(4) . . ?
O9S O2W2 N1 109.6(7) 2_565 . ?
Mo1 O2W2 N1 133.1(4) . . ?
C1A O2W2 N1 16.3(4) . . ?
C11 O2W2 N1 47.1(3) . . ?
C12A O2W2 N1 19.1(4) . . ?
C31 O2W2 N1 51.5(4) 2_565 . ?
O9 O2W2 N1 89.4(4) 2_565 . ?
Mo2 O2W2 S4 7.81(19) . . ?
O8S O2W2 S4 111.5(7) 2_565 . ?
O1 O2W2 S4 102.9(5) . . ?
O3W2 O2W2 S4 44.6(3) . . ?
O1W2 O2W2 S4 42.2(4) . . ?
O6 O2W2 S4 139.7(5) . . ?
O10 O2W2 S4 124.1(5) 2_565 . ?
O1W1 O2W2 S4 93.5(4) . . ?
S3 O2W2 S4 55.0(2) . . ?
S1 O2W2 S4 51.8(2) . . ?
O9S O2W2 S4 121.3(6) 2_565 . ?
Mo1 O2W2 S4 55.8(2) . . ?
C1A O2W2 S4 111.9(4) . . ?
C11 O2W2 S4 144.4(4) . . ?
C12A O2W2 S4 147.2(5) . . ?
C31 O2W2 S4 125.2(4) 2_565 . ?
O9 O2W2 S4 70.0(3) 2_565 . ?
N1 O2W2 S4 128.3(4) . . ?
Mo2 O2W2 C30A 105.1(5) . 2_565 ?
O8S O2W2 C30A 89.6(7) 2_565 2_565 ?
O1 O2W2 C30A 47.1(4) . 2_565 ?
O3W2 O2W2 C30A 60.9(4) . 2_565 ?
O1W2 O2W2 C30A 75.7(5) . 2_565 ?
O6 O2W2 C30A 105.5(5) . 2_565 ?
O10 O2W2 C30A 37.2(4) 2_565 2_565 ?
O1W1 O2W2 C30A 163.4(5) . 2_565 ?
S3 O2W2 C30A 118.4(5) . 2_565 ?
S1 O2W2 C30A 135.2(5) . 2_565 ?
O9S O2W2 C30A 128.9(7) 2_565 2_565 ?
Mo1 O2W2 C30A 151.2(5) . 2_565 ?
C1A O2W2 C30A 46.6(4) . 2_565 ?
C11 O2W2 C30A 97.1(4) . 2_565 ?
C12A O2W2 C30A 62.9(4) . 2_565 ?
C31 O2W2 C30A 32.5(4) 2_565 2_565 ?
O9 O2W2 C30A 37.6(3) 2_565 2_565 ?
N1 O2W2 C30A 51.8(4) . 2_565 ?
S4 O2W2 C30A 97.7(4) . 2_565 ?
Mo2 O3W2 O3S 122.2(6) . 2_565 ?
Mo2 O3W2 O1 107.0(6) . . ?
O3S O3W2 O1 129.8(7) 2_565 . ?
Mo2 O3W2 O1W2 49.5(4) . . ?
O3S O3W2 O1W2 93.9(7) 2_565 . ?
O1 O3W2 O1W2 112.1(7) . . ?
Mo2 O3W2 O2W2 50.8(4) . . ?
O3S O3W2 O2W2 152.8(7) 2_565 . ?
O1 O3W2 O2W2 59.8(5) . . ?
O1W2 O3W2 O2W2 61.2(5) . . ?
Mo2 O3W2 O2 120.3(5) . . ?
O3S O3W2 O2 90.8(6) 2_565 . ?
O1 O3W2 O2 71.4(5) . . ?
O1W2 O3W2 O2 169.5(6) . . ?
O2W2 O3W2 O2 115.7(5) . . ?
Mo2 O3W2 S3 48.6(3) . . ?
O3S O3W2 S3 138.0(7) 2_565 . ?
O1 O3W2 S3 82.2(4) . . ?
O1W2 O3W2 S3 97.3(5) . . ?
O2W2 O3W2 S3 61.8(4) . . ?
O2 O3W2 S3 73.1(4) . . ?
Mo2 O3W2 S4 46.5(3) . . ?
O3S O3W2 S4 78.2(5) 2_565 . ?
O1 O3W2 S4 151.9(6) . . ?
O1W2 O3W2 S4 60.9(5) . . ?
O2W2 O3W2 S4 96.7(5) . . ?
O2 O3W2 S4 111.1(5) . . ?
S3 O3W2 S4 72.4(3) . . ?
Mo2 O3W2 O2W3 81.2(4) . . ?
O3S O3W2 O2W3 83.4(6) 2_565 . ?
O1 O3W2 O2W3 115.7(5) . . ?
O1W2 O3W2 O2W3 118.9(6) . . ?
O2W2 O3W2 O2W3 117.1(5) . . ?
O2 O3W2 O2W3 52.3(4) . . ?
S3 O3W2 O2W3 55.8(3) . . ?
S4 O3W2 O2W3 58.9(3) . . ?
Mo2 O3W2 O9 97.5(5) . 2_565 ?
O3S O3W2 O9 71.1(6) 2_565 2_565 ?
O1 O3W2 O9 94.4(5) . 2_565 ?
O1W2 O3W2 O9 48.6(5) . 2_565 ?
O2W2 O3W2 O9 83.4(5) . 2_565 ?
O2 O3W2 O9 141.9(6) . 2_565 ?
S3 O3W2 O9 141.6(5) . 2_565 ?
S4 O3W2 O9 98.0(4) . 2_565 ?
O2W3 O3W2 O9 149.1(5) . 2_565 ?
Mo2 O3W2 Mo3 45.8(2) . . ?
O3S O3W2 Mo3 102.3(6) 2_565 . ?
O1 O3W2 Mo3 120.1(5) . . ?
O1W2 O3W2 Mo3 87.7(5) . . ?
O2W2 O3W2 Mo3 88.3(4) . . ?
O2 O3W2 Mo3 82.1(4) . . ?
S3 O3W2 Mo3 38.32(17) . . ?
S4 O3W2 Mo3 37.79(16) . . ?
O2W3 O3W2 Mo3 35.5(3) . . ?
O9 O3W2 Mo3 133.5(4) 2_565 . ?
Mo2 O3W2 C1A 117.0(6) . . ?
O3S O3W2 C1A 120.0(6) 2_565 . ?
O1 O3W2 C1A 10.1(4) . . ?
O1W2 O3W2 C1A 118.1(6) . . ?
O2W2 O3W2 C1A 69.3(5) . . ?
O2 O3W2 C1A 66.9(4) . . ?
S3 O3W2 C1A 89.6(4) . . ?
S4 O3W2 C1A 161.2(5) . . ?
O2W3 O3W2 C1A 115.4(5) . . ?
O9 O3W2 C1A 92.9(5) 2_565 . ?
Mo3 O3W2 C1A 126.3(4) . . ?
Mo2 O3W2 C2 149.4(6) . . ?
O3S O3W2 C2 87.7(6) 2_565 . ?
O1 O3W2 C2 46.0(4) . . ?
O1W2 O3W2 C2 143.6(6) . . ?
O2W2 O3W2 C2 105.8(5) . . ?
O2 O3W2 C2 46.0(4) . . ?
S3 O3W2 C2 105.7(4) . . ?
S4 O3W2 C2 153.4(5) . . ?
O2W3 O3W2 C2 97.5(5) . . ?
O9 O3W2 C2 98.6(5) 2_565 . ?
Mo3 O3W2 C2 127.5(4) . . ?
C1A O3W2 C2 36.5(4) . . ?
Mo2 O3W2 C3A 129.1(5) . . ?
O3S O3W2 C3A 88.6(6) 2_565 . ?
O1 O3W2 C3A 65.9(5) . . ?
O1W2 O3W2 C3A 177.5(7) . . ?
O2W2 O3W2 C3A 116.4(5) . . ?
O2 O3W2 C3A 9.9(3) . . ?
S3 O3W2 C3A 81.0(4) . . ?
S4 O3W2 C3A 120.0(5) . . ?
O2W3 O3W2 C3A 61.6(4) . . ?
O9 O3W2 C3A 132.4(5) 2_565 . ?
Mo3 O3W2 C3A 92.0(4) . . ?
C1A O3W2 C3A 60.2(4) . . ?
C2 O3W2 C3A 36.2(4) . . ?
Mo2 O3W2 C30A 124.3(6) . 2_565 ?
O3S O3W2 C30A 86.6(6) 2_565 2_565 ?
O1 O3W2 C30A 55.3(4) . 2_565 ?
O1W2 O3W2 C30A 85.9(6) . 2_565 ?
O2W2 O3W2 C30A 81.2(5) . 2_565 ?
O2 O3W2 C30A 103.8(5) . 2_565 ?
S3 O3W2 C30A 134.4(5) . 2_565 ?
S4 O3W2 C30A 141.9(5) . 2_565 ?
O2W3 O3W2 C30A 153.8(6) . 2_565 ?
O9 O3W2 C30A 43.9(4) 2_565 2_565 ?
Mo3 O3W2 C30A 169.3(5) . 2_565 ?
C1A O3W2 C30A 50.8(4) . 2_565 ?
C2 O3W2 C30A 57.8(4) . 2_565 ?
C3A O3W2 C30A 94.0(5) . 2_565 ?
Mo2 O3W2 C29A 112.9(5) . 2_565 ?
O3S O3W2 C29A 63.2(6) 2_565 2_565 ?
O1 O3W2 C29A 90.1(5) . 2_565 ?
O1W2 O3W2 C29A 63.8(5) . 2_565 ?
O2W2 O3W2 C29A 93.9(5) . 2_565 ?
O2 O3W2 C29A 126.7(5) . 2_565 ?
S3 O3W2 C29A 155.2(5) . 2_565 ?
S4 O3W2 C29A 107.8(4) . 2_565 ?
O2W3 O3W2 C29A 146.4(6) . 2_565 ?
O9 O3W2 C29A 15.4(4) 2_565 2_565 ?
Mo3 O3W2 C29A 145.4(4) . 2_565 ?
C1A O3W2 C29A 86.2(4) . 2_565 ?
C2 O3W2 C29A 85.0(4) . 2_565 ?
C3A O3W2 C29A 117.3(5) . 2_565 ?
C30A O3W2 C29A 35.4(4) 2_565 2_565 ?
Mo2 O3W2 O6S 157.0(6) . 3_556 ?
O3S O3W2 O6S 38.1(6) 2_565 3_556 ?
O1 O3W2 O6S 91.8(6) . 3_556 ?
O1W2 O3W2 O6S 111.5(6) . 3_556 ?
O2W2 O3W2 O6S 137.7(6) . 3_556 ?
O2 O3W2 O6S 77.8(5) . 3_556 ?
S3 O3W2 O6S 150.7(6) . 3_556 ?
S4 O3W2 O6S 116.3(6) . 3_556 ?
O2W3 O3W2 O6S 102.9(6) . 3_556 ?
O9 O3W2 O6S 67.2(5) 2_565 3_556 ?
Mo3 O3W2 O6S 134.0(6) . 3_556 ?
C1A O3W2 O6S 82.0(5) . 3_556 ?
C2 O3W2 O6S 53.2(5) . 3_556 ?
C3A O3W2 O6S 70.4(5) . 3_556 ?
C30A O3W2 O6S 56.6(6) 2_565 3_556 ?
C29A O3W2 O6S 52.5(5) 2_565 3_556 ?
Mo2 O3W2 O10 87.2(4) . 2_565 ?
O3S O3W2 O10 118.0(6) 2_565 2_565 ?
O1 O3W2 O10 51.0(4) . 2_565 ?
O1W2 O3W2 O10 63.8(5) . 2_565 ?
O2W2 O3W2 O10 43.3(4) . 2_565 ?
O2 O3W2 O10 121.8(5) . 2_565 ?
S3 O3W2 O10 103.2(4) . 2_565 ?
S4 O3W2 O10 123.1(4) . 2_565 ?
O2W3 O3W2 O10 158.6(5) . 2_565 ?
O9 O3W2 O10 50.3(4) 2_565 2_565 ?
Mo3 O3W2 O10 130.7(4) . 2_565 ?
C1A O3W2 O10 54.9(4) . 2_565 ?
C2 O3W2 O10 83.4(4) . 2_565 ?
C3A O3W2 O10 114.8(4) . 2_565 ?
C30A O3W2 O10 38.6(4) 2_565 2_565 ?
C29A O3W2 O10 55.0(4) 2_565 2_565 ?
O6S O3W2 O10 94.8(5) 3_556 2_565 ?
Mo2 O3W2 N2 133.8(5) . . ?
O3S O3W2 N2 104.0(6) 2_565 . ?
O1 O3W2 N2 27.5(4) . . ?
O1W2 O3W2 N2 130.9(6) . . ?
O2W2 O3W2 N2 87.0(4) . . ?
O2 O3W2 N2 56.4(4) . . ?
S3 O3W2 N2 98.8(4) . . ?
S4 O3W2 N2 167.0(4) . . ?
O2W3 O3W2 N2 108.4(4) . . ?
O9 O3W2 N2 94.8(4) 2_565 . ?
Mo3 O3W2 N2 130.4(4) . . ?
C1A O3W2 N2 17.7(4) . . ?
C2 O3W2 N2 18.8(4) . . ?
C3A O3W2 N2 47.9(4) . . ?
C30A O3W2 N2 50.9(4) 2_565 . ?
C29A O3W2 N2 84.2(4) 2_565 . ?
O6S O3W2 N2 66.9(5) 3_556 . ?
O10 O3W2 N2 67.5(3) 2_565 . ?
Mo2 O3W2 Cl4 111.3(4) . 2_565 ?
O3S O3W2 Cl4 44.0(5) 2_565 2_565 ?
O1 O3W2 Cl4 127.0(5) . 2_565 ?
O1W2 O3W2 Cl4 120.5(5) . 2_565 ?
O2W2 O3W2 Cl4 157.7(5) . 2_565 ?
O2 O3W2 Cl4 58.1(3) . 2_565 ?
S3 O3W2 Cl4 96.7(3) . 2_565 ?
S4 O3W2 Cl4 69.3(3) . 2_565 ?
O2W3 O3W2 Cl4 40.9(3) . 2_565 ?
O9 O3W2 Cl4 114.9(4) 2_565 2_565 ?
Mo3 O3W2 Cl4 69.9(2) . 2_565 ?
C1A O3W2 Cl4 119.5(4) . 2_565 ?
C2 O3W2 Cl4 84.9(4) . 2_565 ?
C3A O3W2 Cl4 61.6(3) . 2_565 ?
C30A O3W2 Cl4 120.7(4) 2_565 2_565 ?
C29A O3W2 Cl4 106.7(4) 2_565 2_565 ?
O6S O3W2 Cl4 64.3(5) 3_556 2_565 ?
O10 O3W2 Cl4 159.0(4) 2_565 2_565 ?
N2 O3W2 Cl4 103.1(4) . 2_565 ?
Mo3 O1W3 O1S 127.0(7) . 2_565 ?
Mo3 O1W3 O3 109.1(6) . . ?
O1S O1W3 O3 122.5(7) 2_565 . ?
Mo3 O1W3 O2W3 50.8(4) . . ?
O1S O1W3 O2W3 170.2(8) 2_565 . ?
O3 O1W3 O2W3 62.9(5) . . ?
Mo3 O1W3 Cl2 53.3(3) . . ?
O1S O1W3 Cl2 107.9(6) 2_565 . ?
O3 O1W3 Cl2 115.3(6) . . ?
O2W3 O1W3 Cl2 62.8(4) . . ?
Mo3 O1W3 S3 48.9(3) . . ?
O1S O1W3 S3 125.6(7) 2_565 . ?
O3 O1W3 S3 81.3(5) . . ?
O2W3 O1W3 S3 61.6(4) . . ?
Cl2 O1W3 S3 101.3(5) . . ?
Mo3 O1W3 S2 47.7(3) . . ?
O1S O1W3 S2 79.4(6) 2_565 . ?
O3 O1W3 S2 153.3(7) . . ?
O2W3 O1W3 S2 98.0(5) . . ?
Cl2 O1W3 S2 65.0(3) . . ?
S3 O1W3 S2 72.8(4) . . ?
Mo3 O1W3 O4 122.6(7) . . ?
O1S O1W3 O4 70.8(6) 2_565 . ?
O3 O1W3 O4 69.4(5) . . ?
O2W3 O1W3 O4 118.8(6) . . ?
Cl2 O1W3 O4 174.2(6) . . ?
S3 O1W3 O4 75.7(4) . . ?
S2 O1W3 O4 109.3(6) . . ?
Mo3 O1W3 C23A 113.7(6) . 3 ?
O1S O1W3 C23A 90.0(7) 2_565 3 ?
O3 O1W3 C23A 77.1(6) . 3 ?
O2W3 O1W3 C23A 83.4(6) . 3 ?
Cl2 O1W3 C23A 64.4(4) . 3 ?
S3 O1W3 C23A 144.4(6) . 3 ?
S2 O1W3 C23A 121.5(5) . 3 ?
O4 O1W3 C23A 120.9(6) . 3 ?
Mo3 O1W3 O2W1 82.0(5) . . ?
O1S O1W3 O2W1 70.1(6) 2_565 . ?
O3 O1W3 O2W1 110.9(6) . . ?
O2W3 O1W3 O2W1 116.8(6) . . ?
Cl2 O1W3 O2W1 123.3(5) . . ?
S3 O1W3 O2W1 55.5(3) . . ?
S2 O1W3 O2W1 59.0(4) . . ?
O4 O1W3 O2W1 50.9(4) . . ?
C23A O1W3 O2W1 159.8(6) 3 . ?
Mo3 O1W3 C5A 119.1(6) . . ?
O1S O1W3 C5A 113.0(7) 2_565 . ?
O3 O1W3 C5A 10.1(4) . . ?
O2W3 O1W3 C5A 71.7(5) . . ?
Cl2 O1W3 C5A 118.9(5) . . ?
S3 O1W3 C5A 89.9(4) . . ?
S2 O1W3 C5A 162.7(6) . . ?
O4 O1W3 C5A 66.3(4) . . ?
C23A O1W3 C5A 72.2(5) 3 . ?
O2W1 O1W3 C5A 112.4(5) . . ?
Mo3 O1W3 Mo1 46.9(3) . . ?
O1S O1W3 Mo1 94.6(6) 2_565 . ?
O3 O1W3 Mo1 118.4(6) . . ?
O2W3 O1W3 Mo1 88.8(5) . . ?
Cl2 O1W3 Mo1 92.6(4) . . ?
S3 O1W3 Mo1 38.3(2) . . ?
S2 O1W3 Mo1 38.2(2) . . ?
O4 O1W3 Mo1 81.9(4) . . ?
C23A O1W3 Mo1 156.9(5) 3 . ?
O2W1 O1W3 Mo1 35.1(3) . . ?
C5A O1W3 Mo1 125.7(5) . . ?
Mo3 O1W3 C24 96.2(6) . 3 ?
O1S O1W3 C24 111.4(7) 2_565 3 ?
O3 O1W3 C24 69.4(5) . 3 ?
O2W3 O1W3 C24 61.6(5) . 3 ?
Cl2 O1W3 C24 55.3(4) . 3 ?
S3 O1W3 C24 123.0(5) . 3 ?
S2 O1W3 C24 119.9(5) . 3 ?
O4 O1W3 C24 130.5(6) . 3 ?
C23A O1W3 C24 21.8(4) 3 3 ?
O2W1 O1W3 C24 178.1(6) . 3 ?
C5A O1W3 C24 68.3(5) . 3 ?
Mo1 O1W3 C24 143.0(5) . 3 ?
Mo3 O1W3 C6A 151.3(6) . . ?
O1S O1W3 C6A 77.2(6) 2_565 . ?
O3 O1W3 C6A 45.3(4) . . ?
O2W3 O1W3 C6A 108.0(6) . . ?
Cl2 O1W3 C6A 141.2(6) . . ?
S3 O1W3 C6A 106.3(5) . . ?
S2 O1W3 C6A 149.9(6) . . ?
O4 O1W3 C6A 44.5(4) . . ?
C23A O1W3 C6A 77.3(5) 3 . ?
O2W1 O1W3 C6A 95.0(5) . . ?
C5A O1W3 C6A 36.3(4) . . ?
Mo1 O1W3 C6A 125.8(5) . . ?
C24 O1W3 C6A 86.5(5) 3 . ?
Mo3 O1W3 N23 130.0(6) . 3 ?
O1S O1W3 N23 86.0(6) 2_565 3 ?
O3 O1W3 N23 64.2(5) . 3 ?
O2W3 O1W3 N23 90.0(5) . 3 ?
Cl2 O1W3 N23 83.4(4) . 3 ?
S3 O1W3 N23 143.1(5) . 3 ?
S2 O1W3 N23 138.4(5) . 3 ?
O4 O1W3 N23 102.0(5) . 3 ?
C23A O1W3 N23 19.1(4) 3 3 ?
O2W1 O1W3 N23 148.0(5) . 3 ?
C5A O1W3 N23 57.3(4) . 3 ?
Mo1 O1W3 N23 176.0(5) . 3 ?
C24 O1W3 N23 33.8(4) 3 3 ?
C6A O1W3 N23 58.2(4) . 3 ?
Mo3 O1W3 C7A 131.3(6) . . ?
O1S O1W3 C7A 71.3(6) 2_565 . ?
O3 O1W3 C7A 62.3(5) . . ?
O2W3 O1W3 C7A 117.7(5) . . ?
Cl2 O1W3 C7A 174.8(6) . . ?
S3 O1W3 C7A 83.0(4) . . ?
S2 O1W3 C7A 119.4(5) . . ?
O4 O1W3 C7A 10.7(3) . . ?
C23A O1W3 C7A 110.4(5) 3 . ?
O2W1 O1W3 C7A 61.5(4) . . ?
C5A O1W3 C7A 57.9(4) . . ?
Mo1 O1W3 C7A 92.5(4) . . ?
C24 O1W3 C7A 119.9(5) 3 . ?
C6A O1W3 C7A 33.8(4) . . ?
N23 O1W3 C7A 91.4(4) 3 . ?
Mo3 O1W3 N11 107.9(5) . 3 ?
O1S O1W3 N11 80.7(6) 2_565 3 ?
O3 O1W3 N11 94.4(6) . 3 ?
O2W3 O1W3 N11 91.0(5) . 3 ?
Cl2 O1W3 N11 54.9(3) . 3 ?
S3 O1W3 N11 151.3(5) . 3 ?
S2 O1W3 N11 105.1(4) . 3 ?
O4 O1W3 N11 129.5(5) . 3 ?
C23A O1W3 N11 17.3(4) 3 3 ?
O2W1 O1W3 N11 148.5(5) . 3 ?
C5A O1W3 N11 89.4(5) . 3 ?
Mo1 O1W3 N11 142.6(4) . 3 ?
C24 O1W3 N11 32.5(4) 3 3 ?
C6A O1W3 N11 89.6(5) . 3 ?
N23 O1W3 N11 33.6(3) 3 3 ?
C7A O1W3 N11 120.2(5) . 3 ?
Mo3 O1W3 N6 135.6(5) . . ?
O1S O1W3 N6 95.9(6) 2_565 . ?
O3 O1W3 N6 26.7(4) . . ?
O2W3 O1W3 N6 88.8(5) . . ?
Cl2 O1W3 N6 129.4(5) . . ?
S3 O1W3 N6 99.7(4) . . ?
S2 O1W3 N6 165.5(6) . . ?
O4 O1W3 N6 56.3(4) . . ?
C23A O1W3 N6 71.8(4) 3 . ?
O2W1 O1W3 N6 106.5(5) . . ?
C5A O1W3 N6 17.2(3) . . ?
Mo1 O1W3 N6 129.9(4) . . ?
C24 O1W3 N6 74.6(4) 3 . ?
C6A O1W3 N6 19.4(3) . . ?
N23 O1W3 N6 53.8(3) 3 . ?
C7A O1W3 N6 46.4(3) . . ?
N11 O1W3 N6 87.5(4) 3 . ?
Mo3 O1W3 S4 8.7(2) . . ?
O1S O1W3 S4 130.8(6) 2_565 . ?
O3 O1W3 S4 106.6(5) . . ?
O2W3 O1W3 S4 45.4(4) . . ?
Cl2 O1W3 S4 46.2(3) . . ?
S3 O1W3 S4 55.2(3) . . ?
S2 O1W3 S4 52.6(2) . . ?
O4 O1W3 S4 130.2(5) . . ?
C23A O1W3 S4 105.0(5) 3 . ?
O2W1 O1W3 S4 90.7(4) . . ?
C5A O1W3 S4 116.2(4) . . ?
Mo1 O1W3 S4 55.6(2) . . ?
C24 O1W3 S4 87.4(4) 3 . ?
C6A O1W3 S4 151.3(4) . . ?
N23 O1W3 S4 121.2(4) 3 . ?
C7A O1W3 S4 138.2(5) . . ?
N11 O1W3 S4 100.1(4) 3 . ?
N6 O1W3 S4 133.3(4) . . ?
Mo3 O1W3 C34A 147.7(6) . 3 ?
O1S O1W3 C34A 69.6(6) 2_565 3 ?
O3 O1W3 C34A 69.1(5) . 3 ?
O2W3 O1W3 C34A 107.5(6) . 3 ?
Cl2 O1W3 C34A 97.1(5) . 3 ?
S3 O1W3 C34A 149.7(5) . 3 ?
S2 O1W3 C34A 137.3(5) . 3 ?
O4 O1W3 C34A 87.8(5) . 3 ?
C23A O1W3 C34A 34.1(4) 3 3 ?
O2W1 O1W3 C34A 129.6(5) . 3 ?
C5A O1W3 C34A 60.0(4) . 3 ?
Mo1 O1W3 C34A 163.5(5) . 3 ?
C24 O1W3 C34A 52.2(4) 3 3 ?
C6A O1W3 C34A 47.4(4) . 3 ?
N23 O1W3 C34A 18.7(3) 3 3 ?
C7A O1W3 C34A 77.9(4) . 3 ?
N11 O1W3 C34A 42.6(3) 3 3 ?
N6 O1W3 C34A 50.3(3) . 3 ?
S4 O1W3 C34A 139.0(5) . 3 ?
Mo3 O2W3 O1W3 51.0(4) . . ?
Mo3 O2W3 O2 125.8(7) . . ?
O1W3 O2W3 O2 119.4(6) . . ?
Mo3 O2W3 O3 102.4(6) . . ?
O1W3 O2W3 O3 55.5(5) . . ?
O2 O2W3 O3 73.8(5) . . ?
Mo3 O2W3 Cl4 135.4(6) . 2_565 ?
O1W3 O2W3 Cl4 147.4(7) . 2_565 ?
O2 O2W3 Cl4 83.7(5) . 2_565 ?
O3 O2W3 Cl4 119.2(6) . 2_565 ?
Mo3 O2W3 S3 50.2(3) . . ?
O1W3 O2W3 S3 64.3(5) . . ?
O2 O2W3 S3 76.6(5) . . ?
O3 O2W3 S3 79.4(5) . . ?
Cl4 O2W3 S3 147.9(5) 2_565 . ?
Mo3 O2W3 Cl2 53.7(3) . . ?
O1W3 O2W3 Cl2 63.4(4) . . ?
O2 O2W3 Cl2 176.5(6) . . ?
O3 O2W3 Cl2 109.8(5) . . ?
Cl4 O2W3 Cl2 94.7(5) 2_565 . ?
S3 O2W3 Cl2 103.4(4) . . ?
Mo3 O2W3 S4 46.2(3) . . ?
O1W3 O2W3 S4 96.4(5) . . ?
O2 O2W3 S4 115.0(5) . . ?
O3 O2W3 S4 147.5(6) . . ?
Cl4 O2W3 S4 93.2(4) 2_565 . ?
S3 O2W3 S4 73.0(4) . . ?
Cl2 O2W3 S4 61.9(3) . . ?
Mo3 O2W3 O3W2 82.8(5) . . ?
O1W3 O2W3 O3W2 121.4(6) . . ?
O2 O2W3 O3W2 57.0(4) . . ?
O3 O2W3 O3W2 119.4(6) . . ?
Cl4 O2W3 O3W2 90.0(4) 2_565 . ?
S3 O2W3 O3W2 58.1(4) . . ?
Cl2 O2W3 O3W2 119.9(5) . . ?
S4 O2W3 O3W2 58.0(4) . . ?
Mo3 O2W3 C24 106.3(5) . 3 ?
O1W3 O2W3 C24 74.6(6) . 3 ?
O2 O2W3 C24 122.7(6) . 3 ?
O3 O2W3 C24 73.3(5) . 3 ?
Cl4 O2W3 C24 73.4(5) 2_565 3 ?
S3 O2W3 C24 138.7(5) . 3 ?
Cl2 O2W3 C24 59.6(4) . 3 ?
S4 O2W3 C24 118.1(5) . 3 ?
O3W2 O2W3 C24 163.0(6) . 3 ?
Mo3 O2W3 Mo2 47.0(3) . . ?
O1W3 O2W3 Mo2 90.2(5) . . ?
O2 O2W3 Mo2 86.2(5) . . ?
O3 O2W3 Mo2 118.2(5) . . ?
Cl4 O2W3 Mo2 115.6(4) 2_565 . ?
S3 O2W3 Mo2 38.9(2) . . ?
Cl2 O2W3 Mo2 91.7(4) . . ?
S4 O2W3 Mo2 38.1(2) . . ?
O3W2 O2W3 Mo2 35.8(3) . . ?
C24 O2W3 Mo2 151.1(5) 3 . ?
Mo3 O2W3 C3A 135.3(6) . . ?
O1W3 O2W3 C3A 118.8(6) . . ?
O2 O2W3 C3A 11.2(4) . . ?
O3 O2W3 C3A 68.0(4) . . ?
Cl4 O2W3 C3A 79.2(4) 2_565 . ?
S3 O2W3 C3A 85.3(4) . . ?
Cl2 O2W3 C3A 170.6(6) . . ?
S4 O2W3 C3A 125.1(5) . . ?
O3W2 O2W3 C3A 67.6(4) . . ?
C24 O2W3 C3A 111.5(6) 3 . ?
Mo2 O2W3 C3A 97.4(4) . . ?
Mo3 O2W3 C4A 149.5(6) . . ?
O1W3 O2W3 C4A 102.4(5) . . ?
O2 O2W3 C4A 48.5(4) . . ?
O3 O2W3 C4A 47.9(4) . . ?
Cl4 O2W3 C4A 74.9(4) 2_565 . ?
S3 O2W3 C4A 108.5(5) . . ?
Cl2 O2W3 C4A 134.1(5) . . ?
S4 O2W3 C4A 159.8(5) . . ?
O3W2 O2W3 C4A 104.9(5) . . ?
C24 O2W3 C4A 74.7(5) 3 . ?
Mo2 O2W3 C4A 133.5(5) . . ?
C3A O2W3 C4A 37.5(4) . . ?
Mo3 O2W3 C5A 113.4(5) . . ?
O1W3 O2W3 C5A 65.5(5) . . ?
O2 O2W3 C5A 68.8(4) . . ?
O3 O2W3 C5A 11.1(4) . . ?
Cl4 O2W3 C5A 108.3(5) 2_565 . ?
S3 O2W3 C5A 88.0(4) . . ?
Cl2 O2W3 C5A 114.8(5) . . ?
S4 O2W3 C5A 158.5(5) . . ?
O3W2 O2W3 C5A 120.2(5) . . ?
C24 O2W3 C5A 70.0(5) 3 . ?
Mo2 O2W3 C5A 126.1(5) . . ?
C3A O2W3 C5A 61.4(4) . . ?
C4A O2W3 C5A 37.2(4) . . ?
Mo3 O2W3 O3S 104.2(5) . 2_565 ?
O1W3 O2W3 O3S 154.9(7) . 2_565 ?
O2 O2W3 O3S 69.1(4) . 2_565 ?
O3 O2W3 O3S 142.3(6) . 2_565 ?
Cl4 O2W3 O3S 51.1(4) 2_565 2_565 ?
S3 O2W3 O3S 97.8(5) . 2_565 ?
Cl2 O2W3 O3S 107.5(5) . 2_565 ?
S4 O2W3 O3S 60.2(4) . 2_565 ?
O3W2 O2W3 O3S 40.2(4) . 2_565 ?
C24 O2W3 O3S 122.8(6) 3 2_565 ?
Mo2 O2W3 O3S 66.0(4) . 2_565 ?
C3A O2W3 O3S 74.3(4) . 2_565 ?
C4A O2W3 O3S 100.0(5) . 2_565 ?
C5A O2W3 O3S 134.7(5) . 2_565 ?
Mo3 O2W3 C23A 90.7(5) . 3 ?
O1W3 O2W3 C23A 53.6(5) . 3 ?
O2 O2W3 C23A 128.2(6) . 3 ?
O3 O2W3 C23A 62.3(4) . 3 ?
Cl4 O2W3 C23A 94.4(5) 2_565 3 ?
S3 O2W3 C23A 117.6(5) . 3 ?
Cl2 O2W3 C23A 54.9(3) . 3 ?
S4 O2W3 C23A 116.8(4) . 3 ?
O3W2 O2W3 C23A 173.4(6) . 3 ?
C24 O2W3 C23A 21.1(4) 3 3 ?
Mo2 O2W3 C23A 137.6(5) . 3 ?
C3A O2W3 C23A 118.0(5) . 3 ?
C4A O2W3 C23A 81.0(4) . 3 ?
C5A O2W3 C23A 62.9(4) . 3 ?
O3S O2W3 C23A 142.5(5) 2_565 3 ?
Mo3 O2W3 N24 122.9(5) . 3 ?
O1W3 O2W3 N24 82.3(5) . 3 ?
O2 O2W3 N24 103.6(5) . 3 ?
O3 O2W3 N24 62.8(4) . 3 ?
Cl4 O2W3 N24 69.3(4) 2_565 3 ?
S3 O2W3 N24 139.8(5) . 3 ?
Cl2 O2W3 N24 78.7(4) . 3 ?
S4 O2W3 N24 135.7(5) . 3 ?
O3W2 O2W3 N24 154.0(5) . 3 ?
C24 O2W3 N24 19.1(3) 3 3 ?
Mo2 O2W3 N24 169.7(4) . 3 ?
C3A O2W3 N24 92.4(5) . 3 ?
C4A O2W3 N24 55.7(4) . 3 ?
C5A O2W3 N24 56.7(4) . 3 ?
O3S O2W3 N24 120.3(5) 2_565 3 ?
C23A O2W3 N24 32.4(3) 3 3 ?
Mo3 O2W3 N4 145.9(6) . . ?
O1W3 O2W3 N4 111.7(5) . . ?
O2 O2W3 N4 29.3(4) . . ?
O3 O2W3 N4 56.7(4) . . ?
Cl4 O2W3 N4 76.4(4) 2_565 . ?
S3 O2W3 N4 96.8(4) . . ?
Cl2 O2W3 N4 153.2(5) . . ?
S4 O2W3 N4 142.6(5) . . ?
O3W2 O2W3 N4 85.7(4) . . ?
C24 O2W3 N4 93.6(5) 3 . ?
Mo2 O2W3 N4 115.0(4) . . ?
C3A O2W3 N4 18.2(3) . . ?
C4A O2W3 N4 19.2(3) . . ?
C5A O2W3 N4 47.9(3) . . ?
O3S O2W3 N4 86.8(4) 2_565 . ?
C23A O2W3 N4 100.0(4) 3 . ?
N24 O2W3 N4 74.5(4) 3 . ?
Mo3 O2W3 N5 131.1(5) . . ?
O1W3 O2W3 N5 83.3(5) . . ?
O2 O2W3 N5 57.9(4) . . ?
O3 O2W3 N5 28.8(3) . . ?
Cl4 O2W3 N5 92.0(4) 2_565 . ?
S3 O2W3 N5 98.6(4) . . ?
Cl2 O2W3 N5 125.4(5) . . ?
S4 O2W3 N5 170.7(5) . . ?
O3W2 O2W3 N5 114.3(4) . . ?
C24 O2W3 N5 70.9(4) 3 . ?
Mo2 O2W3 N5 132.6(4) . . ?
C3A O2W3 N5 48.5(4) . . ?
C4A O2W3 N5 19.2(3) . . ?
C5A O2W3 N5 18.0(3) . . ?
O3S O2W3 N5 118.3(4) 2_565 . ?
C23A O2W3 N5 70.5(4) 3 . ?
N24 O2W3 N5 53.6(3) 3 . ?
N4 O2W3 N5 32.4(3) . . ?
Mo3 O2W3 N12 101.3(5) . 3 ?
O1W3 O2W3 N12 81.6(5) . 3 ?
O2 O2W3 N12 132.1(6) . 3 ?
O3 O2W3 N12 89.2(5) . 3 ?
Cl4 O2W3 N12 66.0(4) 2_565 3 ?
S3 O2W3 N12 144.7(5) . 3 ?
Cl2 O2W3 N12 49.4(3) . 3 ?
S4 O2W3 N12 103.4(4) . 3 ?
O3W2 O2W3 N12 149.8(5) . 3 ?
C24 O2W3 N12 16.0(3) 3 3 ?
Mo2 O2W3 N12 139.6(4) . 3 ?
C3A O2W3 N12 121.3(5) . 3 ?
C4A O2W3 N12 86.8(4) . 3 ?
C5A O2W3 N12 86.0(4) . 3 ?
O3S O2W3 N12 111.0(5) 2_565 3 ?
C23A O2W3 N12 31.6(3) 3 3 ?
N24 O2W3 N12 32.3(3) 3 3 ?
N4 O2W3 N12 104.7(4) . 3 ?
N5 O2W3 N12 85.8(4) . 3 ?
O1W3 O1S O2W1 65.2(6) 2_564 2_564 ?
O2W1 O2S O1W1 27.1(4) 2_564 2_564 ?
O2W1 O2S O1W3 39.3(4) 2_564 2_564 ?
O1W1 O2S O1W3 65.9(3) 2_564 2_564 ?
O3W2 O3S O1W2 45.2(5) 2_564 2_564 ?
O3W2 O3S O2W3 56.4(5) 2_564 2_564 ?
O1W2 O3S O2W3 83.9(5) 2_564 2_564 ?
O1W2 O5S O2W2 36.7(4) 2_564 2_564 ?
O2W2 O8S O1W2 53.9(7) 2_564 2_564 ?
O2W2 O8S O1W1 43.9(5) 2_564 2_564 ?
O1W2 O8S O1W1 81.5(7) 2_564 2_564 ?
O2W2 O8S O3W2 25.4(5) 2_564 2_564 ?
O1W2 O8S O3W2 32.2(4) 2_564 2_564 ?
O1W1 O8S O3W2 66.0(5) 2_564 2_564 ?
O1W1 O9S O2W2 60.7(7) 2_564 2_564 ?
O1W1 O9S O1W2 76.8(8) 2_564 2_564 ?
O2W2 O9S O1W2 32.4(4) 2_564 2_564 ?
O1W2 O10S O2W2 30.4(7) 2_564 2_564 ?
O1W1 O12S O3W2 153.9(9) 1_544 3_444 ?
O1W1 O12S O2W3 126.0(8) 1_544 3_444 ?
O3W2 O12S O2W3 39.2(4) 3_444 3_444 ?
O1W2 O13S O2W2 34.7(4) 2_564 2_564 ?

loop_
_geom_bond_atom_site_label_1
_geom_bond_atom_site_label_2
_geom_bond_distance
_geom_bond_site_symmetry_2
_geom_bond_publ_flag
Mo3 O2W3 2.210(15) . ?
Mo3 O1W3 2.216(15) . ?
Mo3 S2 2.322(5) . ?
Mo3 S4 2.325(5) . ?
Mo3 S3 2.348(5) . ?
Mo3 Cl2 2.509(6) . ?
Mo3 Ni1 2.647(3) . ?
Mo3 Mo2 2.742(2) . ?
Mo3 Mo1 2.754(2) . ?
Mo3 O2W1 3.750(13) . ?
Mo3 O3W2 3.779(12) . ?
Mo3 O1W2 4.628(18) . ?
Mo1 O2W1 2.172(12) . ?
Mo1 O1W1 2.245(13) . ?
Mo1 S2 2.321(6) . ?
Mo1 S3 2.328(5) . ?
Mo1 S1 2.329(5) . ?
Mo1 Cl3 2.467(5) . ?
Mo1 Ni1 2.645(3) . ?
Mo1 Mo2 2.7287(19) . ?
Mo1 O2W2 3.659(13) . ?
Mo1 O1W3 3.741(16) . ?
Mo1 O1W2 4.585(18) . ?
Mo2 O1W2 2.180(18) . ?
Mo2 O3W2 2.205(13) . ?
Mo2 O2W2 2.239(14) . ?
Mo2 S4 2.313(6) . ?
Mo2 S1 2.317(5) . ?
Mo2 S3 2.339(5) . ?
Mo2 Ni1 2.651(2) . ?
Mo2 O1W1 3.659(13) . ?
Mo2 O2W3 3.723(16) . ?
Mo2 O2W1 4.587(12) . ?
Ni1 S1 2.194(6) . ?
Ni1 S2 2.199(6) . ?
Ni1 S4 2.204(6) . ?
Ni1 Cl1 2.238(6) . ?
Ni1 O1W2 3.645(18) . ?
Ni1 O1W3 4.561(15) . ?
Ni1 O2W1 4.564(13) . ?
Ni1 O2W2 4.571(13) . ?
Ni1 O1W1 4.580(13) . ?
S1 O1W2 3.000(19) . ?
S1 O2W2 3.130(13) . ?
S1 O1W1 3.162(13) . ?
S1 O2W1 4.442(13) . ?
S1 O3W2 4.454(14) . ?
S2 O1W3 3.134(16) . ?
S2 O2W1 3.197(14) . ?
S2 O2W3 4.481(15) . ?
S2 O1W1 4.528(14) . ?
S3 O2W1 3.015(13) . ?
S3 O2W3 3.035(16) . ?
S3 O1W1 3.038(15) . ?
S3 O2W2 3.067(14) . ?
S3 O1W3 3.110(16) . ?
S3 O3W2 3.114(13) . ?
S3 O1W2 4.463(18) . ?
S4 O1W2 3.06(2) . ?
S4 O3W2 3.191(14) . ?
S4 O2W3 3.220(16) . ?
S4 O1W3 4.491(16) . ?
S4 O2W2 4.512(15) . ?
Cl1 O1W2 4.89(2) . ?
Cl2 O2W3 3.077(15) . ?
Cl2 O1W3 3.095(16) . ?
Cl3 O2W1 2.993(14) . ?
Cl3 O1W1 3.140(13) . ?
Cl3 O2W2 5.452(14) . ?
Cl4 O2W3 2.908(16) 2_564 ?
Cl4 O3W2 4.439(16) 2_564 ?
Cl4 O1W3 5.473(17) 2_564 ?
O1 C1A 1.25(2) . ?
O1 O3W2 2.817(18) . ?
O1 O2W2 2.819(19) . ?
O1 O1W2 4.68(2) . ?
O1 O1W1 5.052(18) . ?
O2 C3A 1.18(2) . ?
O2 O2W3 2.816(18) . ?
O2 O3W2 2.985(18) . ?
O2 O1W3 4.842(18) . ?
O2 O2W2 4.93(2) . ?
O3 C5A 1.252(19) . ?
O3 O1W3 2.616(19) . ?
O3 O2W3 2.827(18) . ?
O3 O2W1 4.931(19) . ?
O4 C7A 1.227(19) . ?
O4 O2W1 2.797(18) . ?
O4 O1W3 3.15(2) . ?
O4 O1W1 4.855(18) . ?
O4 O2W3 5.118(19) . ?
O5 C9A 1.25(2) . ?
O5 O1W1 2.753(18) . ?
O5 O2W1 2.965(19) . ?
O5 O2W2 5.142(18) . ?
O6 C11 1.23(2) . ?
O6 O1W1 2.960(17) . ?
O6 O2W2 2.996(19) . ?
O6 O2W1 5.076(18) . ?
O6 O3W2 5.154(19) . ?
O8 C27A 1.24(2) . ?
O8 O1W2 3.78(2) 2_564 ?
O9 C29A 1.20(2) . ?
O9 O1W2 2.64(2) 2_564 ?
O9 O3W2 3.44(2) 2_564 ?
O9 O2W2 4.20(2) 2_564 ?
O10 C31 1.24(2) . ?
O10 O2W2 3.055(19) 2_564 ?
O10 O1W2 4.06(2) 2_564 ?
O10 O3W2 4.42(2) 2_564 ?
O11 C33A 1.25(2) . ?
O12 C35A 1.20(2) . ?
N1 C1A 1.32(2) . ?
N1 C13A 1.46(2) . ?
N1 C12A 1.48(3) . ?
N1 O2W2 4.501(19) . ?
N1 O3W2 5.09(2) . ?
N2 C1A 1.38(2) . ?
N2 C14 1.43(2) . ?
N2 C2 1.45(2) . ?
N2 O3W2 4.433(19) . ?
N2 O2W2 5.139(19) . ?
N3 C3A 1.41(2) . ?
N3 C2 1.42(2) . ?
N3 C15 1.42(2) . ?
N3 O3W2 4.48(2) . ?
N3 O1W1 5.01(2) 3_545 ?
N3 O2W3 5.09(2) . ?
N4 C3A 1.38(2) . ?
N4 C16A 1.42(2) . ?
N4 C4A 1.44(2) . ?
N4 O2W3 4.306(19) . ?
N4 O1W1 4.63(2) 3_545 ?
N5 C5A 1.35(2) . ?
N5 C4A 1.44(2) . ?
N5 C17 1.52(2) . ?
N5 O2W3 4.31(2) . ?
N5 O1W3 4.85(2) . ?
N6 C5A 1.34(2) . ?
N6 C18 1.43(2) . ?
N6 C6A 1.44(2) . ?
N6 O1W3 4.33(2) . ?
N6 O2W3 5.10(2) . ?
N8 C7A 1.40(2) . ?
N8 C20A 1.42(2) . ?
N8 C8 1.43(3) . ?
N8 O2W1 4.43(2) . ?
N9 C9A 1.37(2) . ?
N9 C8 1.43(2) . ?
N9 C21A 1.44(2) . ?
N9 O2W1 4.499(18) . ?
N9 O1W1 5.049(18) . ?
N10 C9A 1.35(2) . ?
N10 C10A 1.43(3) . ?
N10 C22A 1.45(2) . ?
N10 O1W1 4.553(19) . ?
N11 C11 1.34(2) . ?
N11 C10A 1.45(2) . ?
N11 C23A 1.47(2) . ?
N11 O1W3 4.24(2) 3_445 ?
N11 O1W1 4.619(19) . ?
N11 O2W3 5.12(2) 3_445 ?
N12 C12A 1.38(2) . ?
N12 C11 1.40(2) . ?
N12 C24 1.44(2) . ?
N12 O2W3 4.47(2) 3_445 ?
N12 O2W2 4.590(19) . ?
N12 O1W3 4.91(2) 3_445 ?
N13 C25A 1.38(2) . ?
N13 C13A 1.43(2) . ?
N13 C36 1.48(2) . ?
N13 O2W1 5.171(18) 1_545 ?
N14 C25A 1.36(2) . ?
N14 C14 1.43(2) . ?
N14 C26 1.43(3) . ?
N15 C27A 1.33(3) . ?
N15 C15 1.46(2) . ?
N15 C26 1.50(3) . ?
N15 O1W1 4.71(2) 3_545 ?
N16 C27A 1.36(3) . ?
N16 C28A 1.46(3) . ?
N16 C16A 1.48(2) . ?
N16 O1W1 4.38(2) 3_545 ?
N16 O2W1 5.02(2) 3_545 ?
N19 C30A 1.35(3) . ?
N19 C31 1.43(3) . ?
N19 C19 1.47(2) . ?
N19 O2W2 4.826(19) 2_564 ?
N19 O3W2 5.02(2) 2_564 ?
N20 C31 1.27(3) . ?
N20 C20A 1.44(2) . ?
N20 C32A 1.45(3) . ?
N20 O2W2 5.18(2) 2_564 ?
N21 C33A 1.39(2) . ?
N21 C21A 1.40(3) . ?
N21 C32A 1.47(3) . ?
N22 C33A 1.31(2) . ?
N22 C34A 1.40(2) . ?
N22 C22A 1.40(2) . ?
N23 C35A 1.41(2) . ?
N23 C23A 1.43(2) . ?
N23 C34A 1.47(2) . ?
N23 O1W3 4.05(2) 3_445 ?
N23 O2W3 4.92(2) 3_445 ?
N24 C35A 1.33(2) . ?
N24 C36 1.41(2) . ?
N24 C24 1.48(2) . ?
N24 O2W3 4.28(2) 3_445 ?
N24 O1W3 4.79(2) 3_445 ?
C1A O3W2 3.92(2) . ?
C1A O2W2 3.95(2) . ?
C2 O3W2 4.00(2) . ?
C3A O2W3 3.81(2) . ?
C3A O3W2 4.00(2) . ?
C4A O2W3 3.84(2) . ?
C4A O2W1 5.01(2) 3_545 ?
C4A O1W1 5.13(2) 3_545 ?
C4A O1W3 5.21(2) . ?
C5A O1W3 3.74(2) . ?
C5A O2W3 3.90(2) . ?
C6A N7 1.43(2) . ?
C6A O1W3 4.00(2) . ?
C7A N7 1.31(2) . ?
C7A O2W1 3.91(2) . ?
C7A O1W3 4.17(2) . ?
C8 O2W1 4.00(2) . ?
C9A O1W1 3.92(2) . ?
C9A O2W1 4.07(2) . ?
C10A O1W1 4.23(2) . ?
C10A O1W3 4.54(3) 3_445 ?
C11 O1W1 4.06(2) . ?
C11 O2W2 4.12(2) . ?
C11 O1W3 5.00(2) 3_445 ?
C11 O2W3 5.25(2) 3_445 ?
C12A O2W2 4.13(2) . ?
C12A O2W3 4.77(3) 3_445 ?
C13A C14 1.57(3) . ?
C15 C16A 1.58(3) . ?
C15 O1W1 3.94(2) 3_545 ?
C16A O1W1 3.62(2) 3_545 ?
C16A O2W1 4.58(2) 3_545 ?
N7 C19 1.45(2) . ?
N7 O1W3 4.59(2) . ?
N7 O2W1 5.074(18) . ?
C20A C19 1.56(3) . ?
C21A C22A 1.61(3) . ?
C21A O1W2 4.58(3) 4_464 ?
C21A O3W2 5.22(2) 4_464 ?
C22A O1W2 4.60(3) 4_464 ?
C25A O7 1.21(2) . ?
C25A O2W1 4.74(2) 1_545 ?
C26 O1W3 4.68(3) 1_545 ?
C27A O1W2 4.84(3) 2_564 ?
C27A O1W1 4.92(3) 3_545 ?
C28A N17 1.42(2) . ?
C28A O1W2 4.66(3) 2_564 ?
C28A O2W1 4.73(3) 3_545 ?
C28A O1W1 4.91(3) 3_545 ?
C32A O2W3 4.81(3) 4_464 ?
C34A O1W3 4.52(2) 3_445 ?
C35A O1W3 4.81(3) 3_445 ?
C35A O2W3 4.95(2) 3_445 ?
O7 O2W1 4.301(18) 1_545 ?
O7 O1W3 5.05(2) 1_545 ?
C30A N18 1.50(2) . ?
C30A O3W2 4.03(2) 2_564 ?
C30A O2W2 4.56(2) 2_564 ?
C30A O1W2 4.75(3) 2_564 ?
N18 C29A 1.33(2) . ?
N18 C18 1.43(2) . ?
N18 O3W2 4.45(2) 2_564 ?
N18 O1W2 4.73(2) 2_564 ?
C36 O2W3 4.65(3) 3_445 ?
C36 O2W1 5.04(2) 1_545 ?
C17 N17 1.40(2) . ?
C17 C18 1.54(2) . ?
C31 O2W2 4.19(2) 2_564 ?
C31 O1W2 5.10(3) 2_564 ?
C31 O3W2 5.20(3) 2_564 ?
N17 C29A 1.37(2) . ?
N17 O1W2 4.69(2) 2_564 ?
N17 O3W2 5.085(19) 2_564 ?
C23A C24 1.48(2) . ?
C23A O1W3 3.29(3) 3_445 ?
C23A O2W3 4.07(2) 3_445 ?
C29A O1W2 3.81(3) 2_564 ?
C29A O3W2 4.09(2) 2_564 ?
C29A O2W2 5.14(2) 2_564 ?
C24 O2W3 3.55(3) 3_445 ?
C24 O1W3 3.89(3) 3_445 ?
O1W1 O9S 2.77(3) 2_565 ?
O1W1 O2W1 2.793(18) . ?
O1W1 O2W2 3.064(17) . ?
O1W1 C16A 3.62(2) 3_455 ?
O1W1 O12S 3.86(4) 1_566 ?
O1W1 C15 3.94(2) 3_455 ?
O1W1 O8S 4.38(3) 2_565 ?
O1W1 N16 4.38(2) 3_455 ?
O2W1 O2S 2.63(2) 2_565 ?
O2W1 O1W3 3.35(2) . ?
O2W1 O1S 3.47(2) 2_565 ?
O2W1 O7 4.300(18) 1_565 ?
O2W1 C16A 4.58(2) 3_455 ?
O1W2 O10S 2.55(4) 2_565 ?
O1W2 O9 2.64(2) 2_565 ?
O1W2 O3W2 2.83(2) . ?
O1W2 O2W2 2.88(2) . ?
O1W2 O8S 3.46(4) 2_565 ?
O1W2 O5S 3.65(4) 2_565 ?
O1W2 O8 3.78(2) 2_565 ?
O1W2 C29A 3.81(3) 2_565 ?
O1W2 O3S 3.97(3) 2_565 ?
O1W2 O10 4.06(2) 2_565 ?
O1W2 O13S 4.33(5) 2_565 ?
O1W2 C21A 4.58(3) 4_565 ?
O1W2 C22A 4.60(3) 4_565 ?
O2W2 O8S 2.75(3) 2_565 ?
O2W2 O3W2 2.84(2) . ?
O2W2 O10 3.055(19) 2_565 ?
O2W2 O9S 3.24(4) 2_565 ?
O2W2 C31 4.19(2) 2_565 ?
O2W2 O9 4.20(2) 2_565 ?
O2W2 C30A 4.56(2) 2_565 ?
O3W2 O3S 2.60(2) 2_565 ?
O3W2 O2W3 3.36(2) . ?
O3W2 O9 3.44(2) 2_565 ?
O3W2 C30A 4.03(2) 2_565 ?
O3W2 C29A 4.09(2) 2_565 ?
O3W2 O6S 4.42(3) 3_556 ?
O3W2 O10 4.42(2) 2_565 ?
O3W2 Cl4 4.439(16) 2_565 ?
O1W3 O1S 2.60(2) 2_565 ?
O1W3 O2W3 2.79(2) . ?
O1W3 C23A 3.29(3) 3 ?
O1W3 C24 3.89(3) 3 ?
O1W3 N23 4.05(2) 3 ?
O1W3 N11 4.24(2) 3 ?
O1W3 C34A 4.52(2) 3 ?
O2W3 Cl4 2.908(16) 2_565 ?
O2W3 C24 3.55(3) 3 ?
O2W3 O3S 4.00(2) 2_565 ?
O2W3 C23A 4.07(2) 3 ?
O2W3 N24 4.28(2) 3 ?
O2W3 N12 4.47(2) 3 ?
O1S O1W3 2.60(2) 2_564 ?
O1S O2W1 3.47(2) 2_564 ?
O2S O2W1 2.63(2) 2_564 ?
O2S O1W1 4.86(2) 2_564 ?
O2S O1W3 4.94(2) 2_564 ?
O3S O3W2 2.60(2) 2_564 ?
O3S O1W2 3.97(3) 2_564 ?
O3S O2W3 4.00(2) 2_564 ?
O4S O1W1 4.96(3) 2_564 ?
O5S O1W2 3.65(4) 2_564 ?
O5S O2W2 4.81(3) 2_564 ?
O6S O3W2 4.42(3) 3_444 ?
O8S O2W2 2.75(3) 2_564 ?
O8S O1W2 3.46(4) 2_564 ?
O8S O1W1 4.38(3) 2_564 ?
O8S O3W2 5.07(4) 2_564 ?
O9S O1W1 2.77(3) 2_564 ?
O9S O2W2 3.24(4) 2_564 ?
O9S O1W2 5.04(4) 2_564 ?
O10S O1W2 2.55(4) 2_564 ?
O10S O2W2 4.78(4) 2_564 ?
O12S O1W1 3.86(4) 1_544 ?
O12S O3W2 4.87(4) 3_444 ?
O12S O2W3 5.12(4) 3_444 ?
O13S O1W2 4.33(5) 2_564 ?
O13S O2W2 5.06(4) 2_564 ?
